data_4134026
loop_
_publ_author_name
'Carsch, Kurtis M.'
'Lukens, James T.'
'DiMucci, Ida M.'
'Iovan, Diana A.'
'Zheng, Shao-Liang'
'Lancaster, Kyle M.'
'Betley, Theodore A.'

_publ_section_title
;
 Electronic Structures and Reactivity Profiles of Aryl Nitrenoid-Bridged
 Dicopper Complexes.
;
_journal_name_full 'Journal of the American Chemical Society'
_journal_paper_doi 10.1021/jacs.9b09616
_journal_year 2020
_chemical_formula_sum 'C96.88 H99.25 Cu2 N4 O P2'
_chemical_formula_weight 1524.57
_chemical_name_systematic (tBudmx)Cu2(PPh3)2
_space_group_crystal_system monoclinic
_space_group_IT_number 15
_space_group_name_Hall '-C 2yc'
_space_group_name_H-M_alt 'C 1 2/c 1'
_atom_sites_solution_hydrogens geom
_audit_creation_method SHELXL-2014/7
_cell_angle_alpha 90
_cell_angle_beta 117.092(7)
_cell_angle_gamma 90
_cell_formula_units_Z 16
_cell_length_a 57.196(11)
_cell_length_b 25.306(4)
_cell_length_c 26.078(3)
_cell_measurement_reflns_used 9125
_cell_measurement_temperature 100(2)
_cell_measurement_theta_max 24.96
_cell_measurement_theta_min 2.38
_cell_volume 33604(9)
_computing_cell_refinement 'SAINT 8.35A (Bruker-AXS, 2015)'
_computing_data_collection 'APEX3 v2016.1.0 (Bruker-AXS, 2016)'
_computing_data_reduction 'SAINT 8.35A (Bruker-AXS, 2015)'
_computing_molecular_graphics 'Bruker SHELXTL (Sheldrick, 2015)'
_computing_publication_material 'Bruker SHELXT (Sheldrick, 2015)'
_computing_structure_refinement 'SHELXL-2014/7 (Sheldrick, 2014)'
_computing_structure_solution 'SHELXT-2014 (Sheldrick, 2015)'
_diffrn_ambient_temperature 100(2)
_diffrn_measured_fraction_theta_full 0.990
_diffrn_measured_fraction_theta_max 0.990
_diffrn_measurement_device_type
;
Bruker D8 goniometer with CCD area detector
;
_diffrn_measurement_method 'omega and phi scans'
_diffrn_radiation_type MoK\a
_diffrn_radiation_wavelength 0.71073
_diffrn_reflns_av_R_equivalents 0.1271
_diffrn_reflns_av_unetI/netI 0.0819
_diffrn_reflns_Laue_measured_fraction_full 0.990
_diffrn_reflns_Laue_measured_fraction_max 0.990
_diffrn_reflns_limit_h_max 68
_diffrn_reflns_limit_h_min -68
_diffrn_reflns_limit_k_max 30
_diffrn_reflns_limit_k_min -30
_diffrn_reflns_limit_l_max 31
_diffrn_reflns_limit_l_min -31
_diffrn_reflns_number 281841
_diffrn_reflns_point_group_measured_fraction_full 0.990
_diffrn_reflns_point_group_measured_fraction_max 0.990
_diffrn_reflns_theta_full 25.225
_diffrn_reflns_theta_max 25.225
_diffrn_reflns_theta_min 2.156
_diffrn_source 'fine focus sealed tube'
_exptl_absorpt_coefficient_mu 0.594
_exptl_absorpt_correction_T_max 0.7452
_exptl_absorpt_correction_T_min 0.6722
_exptl_absorpt_correction_type multi-scan
_exptl_absorpt_process_details SADABS
_exptl_crystal_colour orange
_exptl_crystal_density_diffrn 1.205
_exptl_crystal_density_method 'not measured'
_exptl_crystal_description rod
_exptl_crystal_F_000 12872
_exptl_crystal_size_max 0.380
_exptl_crystal_size_mid 0.262
_exptl_crystal_size_min 0.136
_refine_diff_density_max 1.418
_refine_diff_density_min -0.631
_refine_diff_density_rms 0.095
_refine_ls_extinction_method none
_refine_ls_goodness_of_fit_ref 1.052
_refine_ls_hydrogen_treatment constr
_refine_ls_matrix_type full
_refine_ls_number_parameters 1990
_refine_ls_number_reflns 30048
_refine_ls_number_restraints 276
_refine_ls_restrained_S_all 1.053
_refine_ls_R_factor_all 0.1338
_refine_ls_R_factor_gt 0.0744
_refine_ls_shift/su_max 0.002
_refine_ls_shift/su_mean 0.000
_refine_ls_structure_factor_coef Fsqd
_refine_ls_weighting_details 'w=1/[\s^2^(Fo^2^)+(0.0648P)^2^+266.8993P] where P=(Fo^2^+2Fc^2^)/3'
_refine_ls_weighting_scheme calc
_refine_ls_wR_factor_gt 0.1635
_refine_ls_wR_factor_ref 0.1931
_reflns_Friedel_coverage 0.000
_reflns_number_gt 19269
_reflns_number_total 30048
_reflns_threshold_expression 'I > 2\s(I)'
_cod_data_source_file ja9b09616_si_002.cif
_cod_data_source_block 13
_cod_original_cell_volume 33604(10)
_cod_original_sg_symbol_H-M 'C 2/c'
_cod_database_code 4134026
_shelx_shelxl_version_number 2014/7
_shelx_space_group_comment
;
The symmetry employed for this shelxl refinement is uniquely defined
by the following loop, which should always be used as a source of
symmetry information in preference to the above space-group names.
They are only intended as comments.
;

loop_
_space_group_symop_operation_xyz
'x, y, z'
'-x, y, -z+1/2'
'x+1/2, y+1/2, z'
'-x+1/2, y+1/2, -z+1/2'
'-x, -y, -z'
'x, -y, z-1/2'
'-x+1/2, -y+1/2, -z'
'x+1/2, -y+1/2, z-1/2'

loop_
_atom_site_label
_atom_site_type_symbol
_atom_site_fract_x
_atom_site_fract_y
_atom_site_fract_z
_atom_site_U_iso_or_equiv
_atom_site_adp_type
_atom_site_occupancy
_atom_site_site_symmetry_order
_atom_site_calc_flag
_atom_site_refinement_flags_posn
_atom_site_refinement_flags_adp
_atom_site_refinement_flags_occupancy
_atom_site_disorder_assembly
_atom_site_disorder_group
Cu1A Cu 0.33515(2) 0.83764(2) 0.52878(2) 0.01911(15) Uani 1 1 d . . . . .
Cu2A Cu 0.40128(2) 0.65936(3) 0.40834(3) 0.02789(17) Uani 1 1 d . . . . .
P1A P 0.30340(3) 0.87757(5) 0.53545(5) 0.0199(3) Uani 1 1 d . . . . .
P2A P 0.43375(3) 0.62366(5) 0.40094(6) 0.0233(3) Uani 1 1 d D . . . .
O1A O 0.36555(7) 0.62405(14) 0.57437(15) 0.0276(8) Uani 1 1 d . . . . .
N1A N 0.33173(8) 0.76815(15) 0.49040(16) 0.0196(9) Uani 1 1 d . . . . .
N2A N 0.37060(8) 0.82422(16) 0.58913(17) 0.0214(9) Uani 1 1 d . . . . .
N3A N 0.36533(8) 0.63335(18) 0.37904(18) 0.0287(11) Uani 1 1 d . . . . .
N4A N 0.40213(9) 0.68979(18) 0.48012(18) 0.0288(11) Uani 1 1 d . . . . .
C1A C 0.37744(10) 0.6096(2) 0.4805(2) 0.0256(12) Uani 1 1 d . . . . .
C2A C 0.39745(10) 0.6465(2) 0.5081(2) 0.0275(13) Uani 1 1 d . . . . .
C3A C 0.41424(11) 0.6514(3) 0.5685(2) 0.0372(15) Uani 1 1 d . . . . .
H3A H 0.4159 0.6270 0.5977 0.045 Uiso 1 1 calc R U . . .
C4A C 0.42732(12) 0.6979(3) 0.5759(3) 0.0459(17) Uani 1 1 d . . . . .
H4A H 0.4396 0.7123 0.6118 0.055 Uiso 1 1 calc R U . . .
C5A C 0.41956(11) 0.7210(2) 0.5211(3) 0.0360(14) Uani 1 1 d . . . . .
C6A C 0.42642(12) 0.7746(2) 0.5065(3) 0.0448(17) Uani 1 1 d D . . . .
C7A C 0.4440(3) 0.8047(5) 0.5632(5) 0.085(4) Uani 0.676(9) 1 d D . P A 1
H7AA H 0.4604 0.7853 0.5846 0.127 Uiso 0.676(9) 1 calc R U P A 1
H7AB H 0.4347 0.8076 0.5868 0.127 Uiso 0.676(9) 1 calc R U P A 1
H7AC H 0.4478 0.8401 0.5539 0.127 Uiso 0.676(9) 1 calc R U P A 1
C8A C 0.4004(2) 0.8069(5) 0.4793(7) 0.082(5) Uani 0.676(9) 1 d D . P A 1
H8AA H 0.4044 0.8443 0.4770 0.123 Uiso 0.676(9) 1 calc R U P A 1
H8AB H 0.3913 0.8033 0.5032 0.123 Uiso 0.676(9) 1 calc R U P A 1
H8AC H 0.3891 0.7936 0.4405 0.123 Uiso 0.676(9) 1 calc R U P A 1
C9A C 0.4387(3) 0.7730(5) 0.4665(6) 0.065(4) Uani 0.676(9) 1 d D . P A 1
H9AA H 0.4273 0.7531 0.4318 0.097 Uiso 0.676(9) 1 calc R U P A 1
H9AB H 0.4558 0.7556 0.4858 0.097 Uiso 0.676(9) 1 calc R U P A 1
H9AC H 0.4409 0.8091 0.4559 0.097 Uiso 0.676(9) 1 calc R U P A 1
C7C C 0.4565(3) 0.7813(11) 0.5397(11) 0.085(4) Uani 0.324(9) 1 d D . P A 2
H7CA H 0.4651 0.7542 0.5272 0.127 Uiso 0.324(9) 1 calc R U P A 2
H7CB H 0.4622 0.7776 0.5811 0.127 Uiso 0.324(9) 1 calc R U P A 2
H7CC H 0.4614 0.8165 0.5318 0.127 Uiso 0.324(9) 1 calc R U P A 2
C8C C 0.4123(6) 0.8175(9) 0.5221(17) 0.082(5) Uani 0.324(9) 1 d D . P A 2
H8CA H 0.4219 0.8508 0.5283 0.123 Uiso 0.324(9) 1 calc R U P A 2
H8CB H 0.4113 0.8075 0.5575 0.123 Uiso 0.324(9) 1 calc R U P A 2
H8CC H 0.3945 0.8218 0.4907 0.123 Uiso 0.324(9) 1 calc R U P A 2
C9C C 0.4215(5) 0.7741(11) 0.4434(8) 0.065(4) Uani 0.324(9) 1 d D . P A 2
H9CA H 0.4028 0.7690 0.4180 0.097 Uiso 0.324(9) 1 calc R U P A 2
H9CB H 0.4315 0.7451 0.4377 0.097 Uiso 0.324(9) 1 calc R U P A 2
H9CC H 0.4272 0.8078 0.4343 0.097 Uiso 0.324(9) 1 calc R U P A 2
C10A C 0.36002(10) 0.6076(2) 0.4199(2) 0.0239(12) Uani 1 1 d . . . . .
C11A C 0.33568(10) 0.5819(2) 0.3916(2) 0.0266(12) Uani 1 1 d . . . . .
H11A H 0.3274 0.5612 0.4090 0.032 Uiso 1 1 calc R U . . .
C12A C 0.32612(10) 0.5926(2) 0.3339(2) 0.0300(13) Uani 1 1 d . . . . .
H12A H 0.3098 0.5813 0.3038 0.036 Uiso 1 1 calc R U . . .
C13A C 0.34505(11) 0.6236(2) 0.3277(2) 0.0322(14) Uani 1 1 d . . . . .
C14A C 0.34515(11) 0.6424(3) 0.2722(2) 0.0470(18) Uani 1 1 d D . . . .
C15A C 0.360(3) 0.607(6) 0.249(6) 0.056(6) Uani 0.24(5) 1 d D . P B 1
H15A H 0.3778 0.5995 0.2802 0.084 Uiso 0.24(5) 1 calc R U P B 1
H15B H 0.3620 0.6258 0.2179 0.084 Uiso 0.24(5) 1 calc R U P B 1
H15C H 0.3507 0.5741 0.2342 0.084 Uiso 0.24(5) 1 calc R U P B 1
C16A C 0.3532(12) 0.7009(10) 0.275(4) 0.045(3) Uani 0.24(5) 1 d D . P B 1
H16A H 0.3413 0.7229 0.2837 0.068 Uiso 0.24(5) 1 calc R U P B 1
H16B H 0.3520 0.7115 0.2377 0.068 Uiso 0.24(5) 1 calc R U P B 1
H16C H 0.3712 0.7055 0.3051 0.068 Uiso 0.24(5) 1 calc R U P B 1
C17A C 0.3187(7) 0.622(3) 0.2240(16) 0.067(7) Uani 0.24(5) 1 d D . P B 1
H17A H 0.3163 0.5848 0.2314 0.101 Uiso 0.24(5) 1 calc R U P B 1
H17B H 0.3189 0.6247 0.1867 0.101 Uiso 0.24(5) 1 calc R U P B 1
H17C H 0.3043 0.6431 0.2234 0.101 Uiso 0.24(5) 1 calc R U P B 1
C15C C 0.3612(9) 0.6012(16) 0.2580(18) 0.056(6) Uani 0.76(5) 1 d D . P B 2
H15D H 0.3794 0.6013 0.2884 0.084 Uiso 0.76(5) 1 calc R U P B 2
H15E H 0.3608 0.6100 0.2211 0.084 Uiso 0.76(5) 1 calc R U P B 2
H15F H 0.3536 0.5660 0.2556 0.084 Uiso 0.76(5) 1 calc R U P B 2
C16C C 0.3598(4) 0.6956(5) 0.2816(11) 0.045(3) Uani 0.76(5) 1 d D . P B 2
H16D H 0.3514 0.7221 0.2951 0.068 Uiso 0.76(5) 1 calc R U P B 2
H16E H 0.3592 0.7073 0.2452 0.068 Uiso 0.76(5) 1 calc R U P B 2
H16F H 0.3781 0.6910 0.3105 0.068 Uiso 0.76(5) 1 calc R U P B 2
C17C C 0.31711(18) 0.6523(14) 0.2240(5) 0.067(7) Uani 0.76(5) 1 d D . P B 2
H17D H 0.3072 0.6190 0.2144 0.101 Uiso 0.76(5) 1 calc R U P B 2
H17E H 0.3180 0.6660 0.1898 0.101 Uiso 0.76(5) 1 calc R U P B 2
H17F H 0.3083 0.6781 0.2373 0.101 Uiso 0.76(5) 1 calc R U P B 2
C18A C 0.37428(10) 0.5659(2) 0.5149(2) 0.0259(12) Uani 1 1 d . . . . .
C19A C 0.37701(11) 0.5144(2) 0.4998(2) 0.0337(14) Uani 1 1 d . . . . .
H19A H 0.3799 0.5086 0.4671 0.040 Uiso 1 1 calc R U . . .
C20A C 0.37563(11) 0.4717(2) 0.5307(3) 0.0368(14) Uani 1 1 d . . . . .
H20A H 0.3773 0.4368 0.5193 0.044 Uiso 1 1 calc R U . . .
C21A C 0.37178(11) 0.4798(2) 0.5784(3) 0.0380(15) Uani 1 1 d . . . . .
H21A H 0.3713 0.4501 0.6003 0.046 Uiso 1 1 calc R U . . .
C22A C 0.36851(10) 0.5302(2) 0.5958(2) 0.0290(13) Uani 1 1 d . . . . .
C23A C 0.36960(10) 0.5726(2) 0.5629(2) 0.0253(12) Uani 1 1 d . . . . .
C24A C 0.36395(11) 0.5372(2) 0.6482(2) 0.0332(14) Uani 1 1 d . . . . .
C25A C 0.38763(13) 0.5143(3) 0.7014(3) 0.0503(18) Uani 1 1 d . . . . .
H25A H 0.3896 0.4767 0.6950 0.076 Uiso 1 1 calc R U . . .
H25B H 0.3847 0.5182 0.7354 0.076 Uiso 1 1 calc R U . . .
H25C H 0.4036 0.5333 0.7076 0.076 Uiso 1 1 calc R U . . .
C26A C 0.33855(12) 0.5075(2) 0.6384(3) 0.0433(16) Uani 1 1 d . . . . .
H26A H 0.3237 0.5214 0.6039 0.065 Uiso 1 1 calc R U . . .
H26B H 0.3353 0.5126 0.6719 0.065 Uiso 1 1 calc R U . . .
H26C H 0.3406 0.4697 0.6333 0.065 Uiso 1 1 calc R U . . .
C27A C 0.36074(10) 0.5955(2) 0.6581(2) 0.0287(13) Uani 1 1 d . . . . .
C28A C 0.36081(10) 0.6351(2) 0.6206(2) 0.0235(12) Uani 1 1 d . . . . .
C29A C 0.35682(10) 0.6880(2) 0.6289(2) 0.0217(11) Uani 1 1 d . . . . .
C30A C 0.35285(10) 0.7017(2) 0.6759(2) 0.0273(12) Uani 1 1 d . . . . .
H30A H 0.3503 0.7377 0.6823 0.033 Uiso 1 1 calc R U . . .
C31A C 0.35261(11) 0.6631(2) 0.7137(2) 0.0329(13) Uani 1 1 d . . . . .
H31A H 0.3497 0.6725 0.7456 0.039 Uiso 1 1 calc R U . . .
C32A C 0.35659(11) 0.6112(2) 0.7043(2) 0.0327(14) Uani 1 1 d . . . . .
H32A H 0.3565 0.5851 0.7304 0.039 Uiso 1 1 calc R U . . .
C33A C 0.35533(10) 0.7323(2) 0.5891(2) 0.0205(11) Uani 1 1 d . . . . .
C34A C 0.33556(10) 0.72914(19) 0.5321(2) 0.0210(11) Uani 1 1 d . . . . .
C35A C 0.31749(10) 0.6872(2) 0.5050(2) 0.0258(12) Uani 1 1 d . . . . .
H35A H 0.3153 0.6565 0.5232 0.031 Uiso 1 1 calc R U . . .
C36A C 0.30396(11) 0.6996(2) 0.4481(2) 0.0296(13) Uani 1 1 d . . . . .
H36A H 0.2908 0.6787 0.4189 0.036 Uiso 1 1 calc R U . . .
C37A C 0.31337(10) 0.7499(2) 0.4408(2) 0.0246(12) Uani 1 1 d . . . . .
C38A C 0.30584(10) 0.7780(2) 0.3842(2) 0.0253(12) Uani 1 1 d . . . . .
C39A C 0.31964(12) 0.7480(2) 0.3549(2) 0.0350(14) Uani 1 1 d . . . . .
H39A H 0.3387 0.7492 0.3794 0.052 Uiso 1 1 calc R U . . .
H39B H 0.3154 0.7643 0.3176 0.052 Uiso 1 1 calc R U . . .
H39C H 0.3138 0.7111 0.3490 0.052 Uiso 1 1 calc R U . . .
C40A C 0.31479(14) 0.8356(2) 0.3934(2) 0.0428(16) Uani 1 1 d . . . . .
H40A H 0.3065 0.8542 0.4138 0.064 Uiso 1 1 calc R U . . .
H40B H 0.3097 0.8525 0.3560 0.064 Uiso 1 1 calc R U . . .
H40C H 0.3339 0.8370 0.4164 0.064 Uiso 1 1 calc R U . . .
C41A C 0.27588(11) 0.7761(2) 0.3470(2) 0.0339(14) Uani 1 1 d . . . . .
H41A H 0.2700 0.7392 0.3407 0.051 Uiso 1 1 calc R U . . .
H41B H 0.2712 0.7931 0.3098 0.051 Uiso 1 1 calc R U . . .
H41C H 0.2673 0.7949 0.3667 0.051 Uiso 1 1 calc R U . . .
C42A C 0.37325(9) 0.7741(2) 0.6140(2) 0.0210(11) Uani 1 1 d . . . . .
C43A C 0.39670(11) 0.7731(2) 0.6660(2) 0.0309(13) Uani 1 1 d . . . . .
H43A H 0.4034 0.7441 0.6918 0.037 Uiso 1 1 calc R U . . .
C44A C 0.40814(11) 0.8221(2) 0.6723(2) 0.0310(13) Uani 1 1 d . . . . .
H44A H 0.4243 0.8332 0.7031 0.037 Uiso 1 1 calc R U . . .
C45A C 0.39138(10) 0.8528(2) 0.6247(2) 0.0251(12) Uani 1 1 d . . . . .
C46A C 0.39440(10) 0.9106(2) 0.6148(2) 0.0282(12) Uani 1 1 d . . . . .
C47A C 0.42339(12) 0.9255(3) 0.6392(3) 0.0450(16) Uani 1 1 d . . . . .
H47A H 0.4314 0.9056 0.6191 0.067 Uiso 1 1 calc R U . . .
H47B H 0.4324 0.9170 0.6804 0.067 Uiso 1 1 calc R U . . .
H47C H 0.4249 0.9634 0.6339 0.067 Uiso 1 1 calc R U . . .
C48A C 0.38150(13) 0.9439(2) 0.6445(3) 0.0453(16) Uani 1 1 d . . . . .
H48A H 0.3846 0.9815 0.6408 0.068 Uiso 1 1 calc R U . . .
H48B H 0.3891 0.9344 0.6853 0.068 Uiso 1 1 calc R U . . .
H48C H 0.3626 0.9370 0.6261 0.068 Uiso 1 1 calc R U . . .
C49A C 0.38095(12) 0.9245(2) 0.5505(2) 0.0407(15) Uani 1 1 d . . . . .
H49A H 0.3834 0.9622 0.5457 0.061 Uiso 1 1 calc R U . . .
H49B H 0.3622 0.9167 0.5342 0.061 Uiso 1 1 calc R U . . .
H49C H 0.3887 0.9036 0.5306 0.061 Uiso 1 1 calc R U . . .
C50A C 0.30426(10) 0.85912(19) 0.6039(2) 0.0219(11) Uani 1 1 d . . . . .
C51A C 0.32857(11) 0.8551(2) 0.6513(2) 0.0294(13) Uani 1 1 d . . . . .
H51A H 0.3440 0.8584 0.6466 0.035 Uiso 1 1 calc R U . . .
C52A C 0.33067(12) 0.8462(2) 0.7057(2) 0.0337(14) Uani 1 1 d . . . . .
H52A H 0.3475 0.8440 0.7381 0.040 Uiso 1 1 calc R U . . .
C53A C 0.30823(12) 0.8404(2) 0.7126(2) 0.0346(14) Uani 1 1 d . . . . .
H53A H 0.3097 0.8347 0.7499 0.042 Uiso 1 1 calc R U . . .
C54A C 0.28373(12) 0.8428(2) 0.6656(2) 0.0323(13) Uani 1 1 d . . . . .
H54A H 0.2684 0.8378 0.6705 0.039 Uiso 1 1 calc R U . . .
C55A C 0.28150(11) 0.8526(2) 0.6107(2) 0.0270(12) Uani 1 1 d . . . . .
H55A H 0.2647 0.8547 0.5783 0.032 Uiso 1 1 calc R U . . .
C56A C 0.26978(10) 0.8628(2) 0.4835(2) 0.0247(12) Uani 1 1 d . . . . .
C57A C 0.26336(11) 0.8100(2) 0.4696(2) 0.0315(13) Uani 1 1 d . . . . .
H57A H 0.2764 0.7834 0.4862 0.038 Uiso 1 1 calc R U . . .
C58A C 0.23772(12) 0.7962(3) 0.4314(3) 0.0421(16) Uani 1 1 d . . . . .
H58A H 0.2333 0.7601 0.4224 0.050 Uiso 1 1 calc R U . . .
C59A C 0.21880(13) 0.8343(3) 0.4065(3) 0.0514(19) Uani 1 1 d . . . . .
H59A H 0.2014 0.8243 0.3804 0.062 Uiso 1 1 calc R U . . .
C60A C 0.22482(13) 0.8862(3) 0.4191(3) 0.057(2) Uani 1 1 d . . . . .
H60A H 0.2117 0.9124 0.4011 0.068 Uiso 1 1 calc R U . . .
C61A C 0.25041(12) 0.9012(3) 0.4585(3) 0.0433(16) Uani 1 1 d . . . . .
H61A H 0.2545 0.9374 0.4681 0.052 Uiso 1 1 calc R U . . .
C62A C 0.30502(10) 0.9495(2) 0.5391(2) 0.0232(12) Uani 1 1 d . . . . .
C63A C 0.30575(12) 0.9779(2) 0.5850(3) 0.0368(15) Uani 1 1 d . . . . .
H63A H 0.3045 0.9600 0.6157 0.044 Uiso 1 1 calc R U . . .
C64A C 0.30822(13) 1.0320(2) 0.5864(3) 0.0457(17) Uani 1 1 d . . . . .
H64A H 0.3093 1.0512 0.6187 0.055 Uiso 1 1 calc R U . . .
C65A C 0.30921(13) 1.0586(2) 0.5412(3) 0.0453(17) Uani 1 1 d . . . . .
H65A H 0.3101 1.0961 0.5416 0.054 Uiso 1 1 calc R U . . .
C66A C 0.30890(13) 1.0312(2) 0.4963(3) 0.0420(16) Uani 1 1 d . . . . .
H66A H 0.3098 1.0495 0.4655 0.050 Uiso 1 1 calc R U . . .
C67A C 0.30726(12) 0.9767(2) 0.4954(2) 0.0340(14) Uani 1 1 d . . . . .
H67A H 0.3077 0.9576 0.4644 0.041 Uiso 1 1 calc R U . . .
C68A C 0.46630(10) 0.6414(2) 0.4555(2) 0.0270(12) Uani 1 1 d . . . . .
C69A C 0.47002(13) 0.6450(3) 0.5113(3) 0.0514(18) Uani 1 1 d . . . . .
H69A H 0.4556 0.6396 0.5194 0.062 Uiso 1 1 calc R U . . .
C70A C 0.49431(13) 0.6563(3) 0.5555(3) 0.058(2) Uani 1 1 d . . . . .
H70A H 0.4968 0.6580 0.5941 0.070 Uiso 1 1 calc R U . . .
C71A C 0.51506(13) 0.6651(3) 0.5435(4) 0.062(2) Uani 1 1 d . . . . .
H71A H 0.5318 0.6739 0.5738 0.074 Uiso 1 1 calc R U . . .
C72A C 0.51187(14) 0.6614(4) 0.4897(4) 0.081(3) Uani 1 1 d . . . . .
H72A H 0.5263 0.6673 0.4818 0.097 Uiso 1 1 calc R U . . .
C73A C 0.48752(12) 0.6489(3) 0.4454(3) 0.058(2) Uani 1 1 d . . . . .
H73A H 0.4855 0.6456 0.4073 0.070 Uiso 1 1 calc R U . . .
C74A C 0.43462(11) 0.6310(2) 0.3325(2) 0.0319(13) Uani 1 1 d . . . . .
C75A C 0.43044(11) 0.6808(3) 0.3080(3) 0.0443(16) Uani 1 1 d . . . . .
H75A H 0.4275 0.7096 0.3277 0.053 Uiso 1 1 calc R U . . .
C76A C 0.43046(14) 0.6897(4) 0.2565(3) 0.067(2) Uani 1 1 d . . . . .
H76A H 0.4288 0.7247 0.2422 0.081 Uiso 1 1 calc R U . . .
C77A C 0.43278(15) 0.6494(5) 0.2260(3) 0.082(3) Uani 1 1 d . . . . .
H77A H 0.4318 0.6559 0.1892 0.099 Uiso 1 1 calc R U . . .
C78A C 0.43655(15) 0.5982(5) 0.2474(4) 0.080(3) Uani 1 1 d . . . . .
H78A H 0.4385 0.5699 0.2258 0.096 Uiso 1 1 calc R U . . .
C79A C 0.43745(13) 0.5886(3) 0.3016(3) 0.0527(18) Uani 1 1 d . . . . .
H79A H 0.4399 0.5537 0.3168 0.063 Uiso 1 1 calc R U . . .
C80A C 0.43576(15) 0.5514(2) 0.4111(4) 0.031(2) Uani 0.684(7) 1 d DG . P C 1
C81A C 0.41257(12) 0.5245(3) 0.3986(5) 0.042(3) Uani 0.684(7) 1 d G . P C 1
H81A H 0.3965 0.5434 0.3854 0.050 Uiso 0.684(7) 1 calc R U P C 1
C82A C 0.41286(13) 0.4700(3) 0.4052(5) 0.065(4) Uani 0.684(7) 1 d G . P C 1
H82A H 0.3970 0.4517 0.3967 0.078 Uiso 0.684(7) 1 calc R U P C 1
C83A C 0.43633(16) 0.44230(19) 0.4244(4) 0.073(4) Uani 0.684(7) 1 d G . P C 1
H83A H 0.4365 0.4050 0.4290 0.087 Uiso 0.684(7) 1 calc R U P C 1
C84A C 0.45952(13) 0.4691(2) 0.4370(4) 0.076(4) Uani 0.684(7) 1 d G . P C 1
H84A H 0.4756 0.4502 0.4501 0.091 Uiso 0.684(7) 1 calc R U P C 1
C85A C 0.45924(12) 0.5237(2) 0.4303(3) 0.051(3) Uani 0.684(7) 1 d G . P C 1
H85A H 0.4751 0.5420 0.4389 0.061 Uiso 0.684(7) 1 calc R U P C 1
C80C C 0.4294(4) 0.5550(5) 0.4131(10) 0.031(2) Uani 0.316(7) 1 d DG . P C 2
C81C C 0.4054(3) 0.5298(7) 0.3821(10) 0.042(3) Uani 0.316(7) 1 d G . P C 2
H81C H 0.3912 0.5481 0.3524 0.050 Uiso 0.316(7) 1 calc R U P C 2
C82C C 0.4022(3) 0.4777(7) 0.3947(10) 0.065(4) Uani 0.316(7) 1 d G . P C 2
H82C H 0.3858 0.4605 0.3734 0.078 Uiso 0.316(7) 1 calc R U P C 2
C83C C 0.4229(4) 0.4508(4) 0.4382(9) 0.073(4) Uani 0.316(7) 1 d G . P C 2
H83C H 0.4207 0.4153 0.4468 0.087 Uiso 0.316(7) 1 calc R U P C 2
C84C C 0.4469(3) 0.4760(5) 0.4692(8) 0.076(4) Uani 0.316(7) 1 d G . P C 2
H84C H 0.4611 0.4577 0.4990 0.091 Uiso 0.316(7) 1 calc R U P C 2
C85C C 0.4501(3) 0.5281(5) 0.4567(8) 0.051(3) Uani 0.316(7) 1 d G . P C 2
H85C H 0.4665 0.5453 0.4779 0.061 Uiso 0.316(7) 1 calc R U P C 2
Cu1B Cu 0.30584(2) 0.33725(2) 0.43213(2) 0.01856(14) Uani 1 1 d . . . . .
Cu2B Cu 0.42373(2) 0.17700(2) 0.51077(3) 0.02383(16) Uani 1 1 d . . . . .
P1B P 0.27540(3) 0.37619(5) 0.44505(5) 0.0191(3) Uani 1 1 d . . . . .
P2B P 0.45611(3) 0.14941(6) 0.49757(6) 0.0265(3) Uani 1 1 d . . . . .
O1B O 0.31754(6) 0.12454(13) 0.37846(14) 0.0228(8) Uani 1 1 d . . . . .
N1B N 0.30721(8) 0.32682(15) 0.35895(16) 0.0188(9) Uani 1 1 d . . . . .
N2B N 0.32438(7) 0.26966(15) 0.46548(16) 0.0170(9) Uani 1 1 d . . . . .
N3B N 0.39032(8) 0.20122(16) 0.44481(17) 0.0222(9) Uani 1 1 d . . . . .
N4B N 0.40644(8) 0.14473(17) 0.55208(18) 0.0256(10) Uani 1 1 d . . . . .
C1B C 0.29860(9) 0.23202(18) 0.3680(2) 0.0173(10) Uani 1 1 d . . . . .
C2B C 0.29994(9) 0.27599(19) 0.3362(2) 0.0194(11) Uani 1 1 d . . . . .
C3B C 0.29458(10) 0.2777(2) 0.2774(2) 0.0245(12) Uani 1 1 d . . . . .
H3B H 0.2889 0.2490 0.2511 0.029 Uiso 1 1 calc R U . . .
C4B C 0.29912(10) 0.3287(2) 0.2658(2) 0.0258(12) Uani 1 1 d . . . . .
H4B H 0.2974 0.3416 0.2301 0.031 Uiso 1 1 calc R U . . .
C5B C 0.30671(9) 0.35814(19) 0.3169(2) 0.0196(11) Uani 1 1 d . . . . .
C6B C 0.31222(10) 0.4171(2) 0.3257(2) 0.0248(12) Uani 1 1 d . . . . .
C7B C 0.28616(12) 0.4468(2) 0.3067(3) 0.0407(15) Uani 1 1 d . . . . .
H7BA H 0.2739 0.4365 0.2672 0.061 Uiso 1 1 calc R U . . .
H7BB H 0.2893 0.4850 0.3080 0.061 Uiso 1 1 calc R U . . .
H7BC H 0.2786 0.4380 0.3326 0.061 Uiso 1 1 calc R U . . .
C8B C 0.32515(13) 0.4356(2) 0.2886(3) 0.0388(15) Uani 1 1 d . . . . .
H8BA H 0.3415 0.4160 0.2996 0.058 Uiso 1 1 calc R U . . .
H8BB H 0.3290 0.4735 0.2947 0.058 Uiso 1 1 calc R U . . .
H8BC H 0.3132 0.4291 0.2479 0.058 Uiso 1 1 calc R U . . .
C9B C 0.33060(11) 0.4305(2) 0.3885(2) 0.0323(13) Uani 1 1 d . . . . .
H9BA H 0.3223 0.4203 0.4127 0.048 Uiso 1 1 calc R U . . .
H9BB H 0.3341 0.4686 0.3921 0.048 Uiso 1 1 calc R U . . .
H9BC H 0.3472 0.4112 0.4009 0.048 Uiso 1 1 calc R U . . .
C10B C 0.30903(9) 0.22904(18) 0.4282(2) 0.0177(11) Uani 1 1 d . . . . .
C11B C 0.30875(10) 0.1858(2) 0.4622(2) 0.0233(12) Uani 1 1 d . . . . .
H11B H 0.2995 0.1536 0.4486 0.028 Uiso 1 1 calc R U . . .
C12B C 0.32432(11) 0.1990(2) 0.5183(2) 0.0269(12) Uani 1 1 d . . . . .
H12B H 0.3282 0.1775 0.5510 0.032 Uiso 1 1 calc R U . . .
C13B C 0.33369(10) 0.2508(2) 0.5186(2) 0.0217(11) Uani 1 1 d . . . . .
C14B C 0.35370(10) 0.28092(19) 0.5701(2) 0.0247(12) Uani 1 1 d D . . . .
C15B C 0.34252(16) 0.3321(3) 0.5801(3) 0.041(2) Uani 0.755(6) 1 d D . P D 1
H15G H 0.3362 0.3541 0.5454 0.061 Uiso 0.755(6) 1 calc R U P D 1
H15H H 0.3562 0.3512 0.6126 0.061 Uiso 0.755(6) 1 calc R U P D 1
H15I H 0.3279 0.3242 0.5887 0.061 Uiso 0.755(6) 1 calc R U P D 1
C16B C 0.37666(15) 0.2958(4) 0.5565(3) 0.044(2) Uani 0.755(6) 1 d D . P D 1
H16G H 0.3844 0.2636 0.5499 0.066 Uiso 0.755(6) 1 calc R U P D 1
H16H H 0.3901 0.3153 0.5891 0.066 Uiso 0.755(6) 1 calc R U P D 1
H16I H 0.3700 0.3181 0.5220 0.066 Uiso 0.755(6) 1 calc R U P D 1
C17B C 0.36429(17) 0.2470(3) 0.6235(3) 0.041(2) Uani 0.755(6) 1 d D . P D 1
H17G H 0.3500 0.2378 0.6327 0.062 Uiso 0.755(6) 1 calc R U P D 1
H17H H 0.3779 0.2666 0.6557 0.062 Uiso 0.755(6) 1 calc R U P D 1
H17I H 0.3719 0.2147 0.6167 0.062 Uiso 0.755(6) 1 calc R U P D 1
C15D C 0.3543(5) 0.3392(6) 0.5576(10) 0.041(2) Uani 0.245(6) 1 d D . P D 2
H15J H 0.3616 0.3439 0.5305 0.061 Uiso 0.245(6) 1 calc R U P D 2
H15K H 0.3652 0.3579 0.5935 0.061 Uiso 0.245(6) 1 calc R U P D 2
H15L H 0.3364 0.3533 0.5407 0.061 Uiso 0.245(6) 1 calc R U P D 2
C16D C 0.3795(3) 0.2514(10) 0.5903(10) 0.044(2) Uani 0.245(6) 1 d D . P D 2
H16J H 0.3769 0.2142 0.5968 0.066 Uiso 0.245(6) 1 calc R U P D 2
H16K H 0.3926 0.2670 0.6262 0.066 Uiso 0.245(6) 1 calc R U P D 2
H16L H 0.3856 0.2538 0.5608 0.066 Uiso 0.245(6) 1 calc R U P D 2
C17D C 0.3466(5) 0.2746(11) 0.6208(8) 0.041(2) Uani 0.245(6) 1 d D . P D 2
H17J H 0.3292 0.2897 0.6097 0.062 Uiso 0.245(6) 1 calc R U P D 2
H17K H 0.3596 0.2932 0.6548 0.062 Uiso 0.245(6) 1 calc R U P D 2
H17L H 0.3465 0.2370 0.6298 0.062 Uiso 0.245(6) 1 calc R U P D 2
C18B C 0.28325(10) 0.1856(2) 0.3324(2) 0.0212(11) Uani 1 1 d . . . . .
C19B C 0.25775(10) 0.1964(2) 0.2897(2) 0.0233(12) Uani 1 1 d . . . . .
H19B H 0.2512 0.2315 0.2847 0.028 Uiso 1 1 calc R U . . .
C20B C 0.24193(10) 0.1563(2) 0.2545(2) 0.0267(12) Uani 1 1 d . . . . .
H20B H 0.2248 0.1642 0.2250 0.032 Uiso 1 1 calc R U . . .
C21B C 0.25102(10) 0.1055(2) 0.2623(2) 0.0259(12) Uani 1 1 d . . . . .
H21B H 0.2398 0.0783 0.2386 0.031 Uiso 1 1 calc R U . . .
C22B C 0.27629(10) 0.0924(2) 0.3041(2) 0.0247(12) Uani 1 1 d . . . . .
C23B C 0.29230(9) 0.13318(19) 0.3386(2) 0.0193(11) Uani 1 1 d . . . . .
C24B C 0.28505(10) 0.0351(2) 0.3119(2) 0.0275(12) Uani 1 1 d . . . . .
C25B C 0.26778(12) 0.0027(2) 0.3315(3) 0.0416(15) Uani 1 1 d . . . . .
H25D H 0.2705 0.0152 0.3694 0.062 Uiso 1 1 calc R U . . .
H25E H 0.2726 -0.0347 0.3341 0.062 Uiso 1 1 calc R U . . .
H25F H 0.2493 0.0070 0.3036 0.062 Uiso 1 1 calc R U . . .
C26B C 0.28200(12) 0.0127(2) 0.2540(2) 0.0374(15) Uani 1 1 d . . . . .
H26D H 0.2636 0.0154 0.2250 0.056 Uiso 1 1 calc R U . . .
H26E H 0.2874 -0.0244 0.2591 0.056 Uiso 1 1 calc R U . . .
H26F H 0.2930 0.0330 0.2414 0.056 Uiso 1 1 calc R U . . .
C27B C 0.31369(10) 0.0306(2) 0.3563(2) 0.0251(12) Uani 1 1 d . . . . .
C28B C 0.32815(10) 0.07454(19) 0.3855(2) 0.0214(11) Uani 1 1 d . . . . .
C29B C 0.35480(10) 0.0703(2) 0.4259(2) 0.0226(11) Uani 1 1 d . . . . .
C30B C 0.36605(11) 0.0204(2) 0.4368(2) 0.0291(13) Uani 1 1 d . . . . .
H30B H 0.3840 0.0165 0.4637 0.035 Uiso 1 1 calc R U . . .
C31B C 0.35151(12) -0.0238(2) 0.4092(2) 0.0335(14) Uani 1 1 d . . . . .
H31B H 0.3593 -0.0579 0.4182 0.040 Uiso 1 1 calc R U . . .
C32B C 0.32621(11) -0.0181(2) 0.3693(2) 0.0299(13) Uani 1 1 d . . . . .
H32B H 0.3167 -0.0485 0.3494 0.036 Uiso 1 1 calc R U . . .
C33B C 0.37198(9) 0.11650(19) 0.4562(2) 0.0201(11) Uani 1 1 d . . . . .
C34B C 0.38477(10) 0.1139(2) 0.5173(2) 0.0229(11) Uani 1 1 d . . . . .
C35B C 0.37793(11) 0.0817(2) 0.5526(2) 0.0321(13) Uani 1 1 d . . . . .
H35B H 0.3641 0.0567 0.5402 0.038 Uiso 1 1 calc R U . . .
C36B C 0.39540(13) 0.0939(2) 0.6084(2) 0.0393(15) Uani 1 1 d . . . . .
H36B H 0.3956 0.0789 0.6421 0.047 Uiso 1 1 calc R U . . .
C37B C 0.41283(12) 0.1321(2) 0.6071(2) 0.0356(14) Uani 1 1 d . . . . .
C38B C 0.43699(13) 0.1550(3) 0.6567(2) 0.0422(16) Uani 1 1 d . . . . .
C39B C 0.43333(15) 0.1543(3) 0.7115(3) 0.062(2) Uani 1 1 d . . . . .
H39D H 0.4176 0.1746 0.7049 0.093 Uiso 1 1 calc R U . . .
H39E H 0.4487 0.1700 0.7434 0.093 Uiso 1 1 calc R U . . .
H39F H 0.4313 0.1177 0.7211 0.093 Uiso 1 1 calc R U . . .
C40B C 0.44193(14) 0.2121(3) 0.6450(3) 0.057(2) Uani 1 1 d . . . . .
H40D H 0.4454 0.2131 0.6116 0.085 Uiso 1 1 calc R U . . .
H40E H 0.4571 0.2261 0.6788 0.085 Uiso 1 1 calc R U . . .
H40F H 0.4264 0.2335 0.6373 0.085 Uiso 1 1 calc R U . . .
C41B C 0.46045(13) 0.1205(3) 0.6663(3) 0.061(2) Uani 1 1 d . . . . .
H41D H 0.4570 0.0840 0.6735 0.091 Uiso 1 1 calc R U . . .
H41E H 0.4761 0.1337 0.6995 0.091 Uiso 1 1 calc R U . . .
H41F H 0.4633 0.1216 0.6319 0.091 Uiso 1 1 calc R U . . .
C42B C 0.37505(9) 0.1557(2) 0.4221(2) 0.0219(11) Uani 1 1 d . . . . .
C43B C 0.36184(10) 0.1604(2) 0.3609(2) 0.0262(12) Uani 1 1 d . . . . .
H43B H 0.3508 0.1346 0.3345 0.031 Uiso 1 1 calc R U . . .
C44B C 0.36801(10) 0.2085(2) 0.3475(2) 0.0291(13) Uani 1 1 d . . . . .
H44B H 0.3617 0.2231 0.3100 0.035 Uiso 1 1 calc R U . . .
C45B C 0.38568(10) 0.2329(2) 0.4002(2) 0.0300(13) Uani 1 1 d . . . . .
C46B C 0.39655(10) 0.2880(2) 0.4082(2) 0.0332(14) Uani 1 1 d D . . . .
C50B C 0.24348(10) 0.35715(19) 0.3878(2) 0.0214(11) Uani 1 1 d . . . . .
C51B C 0.22125(11) 0.3517(2) 0.3963(2) 0.0309(13) Uani 1 1 d . . . . .
H51B H 0.2226 0.3571 0.4336 0.037 Uiso 1 1 calc R U . . .
C52B C 0.19714(11) 0.3384(2) 0.3509(3) 0.0406(15) Uani 1 1 d . . . . .
H52B H 0.1823 0.3336 0.3576 0.049 Uiso 1 1 calc R U . . .
C53B C 0.19468(13) 0.3321(3) 0.2960(3) 0.0519(19) Uani 1 1 d . . . . .
H53B H 0.1781 0.3240 0.2646 0.062 Uiso 1 1 calc R U . . .
C54B C 0.21645(13) 0.3378(3) 0.2875(3) 0.056(2) Uani 1 1 d . . . . .
H54B H 0.2148 0.3339 0.2497 0.067 Uiso 1 1 calc R U . . .
C55B C 0.24102(12) 0.3492(3) 0.3331(2) 0.0412(16) Uani 1 1 d . . . . .
H55B H 0.2560 0.3514 0.3265 0.049 Uiso 1 1 calc R U . . .
C56B C 0.27509(10) 0.44835(19) 0.4416(2) 0.0217(11) Uani 1 1 d . . . . .
C57B C 0.25379(10) 0.4775(2) 0.4039(2) 0.0289(13) Uani 1 1 d . . . . .
H57B H 0.2379 0.4601 0.3789 0.035 Uiso 1 1 calc R U . . .
C58B C 0.25548(12) 0.5319(2) 0.4027(3) 0.0380(15) Uani 1 1 d . . . . .
H58B H 0.2408 0.5517 0.3766 0.046 Uiso 1 1 calc R U . . .
C59B C 0.27842(11) 0.5578(2) 0.4390(3) 0.0350(14) Uani 1 1 d . . . . .
H59B H 0.2794 0.5953 0.4380 0.042 Uiso 1 1 calc R U . . .
C60B C 0.29954(12) 0.5295(2) 0.4760(3) 0.0370(14) Uani 1 1 d . . . . .
H60B H 0.3153 0.5473 0.5011 0.044 Uiso 1 1 calc R U . . .
C61B C 0.29835(10) 0.4746(2) 0.4776(2) 0.0287(13) Uani 1 1 d . . . . .
H61B H 0.3133 0.4551 0.5032 0.034 Uiso 1 1 calc R U . . .
C62B C 0.27140(10) 0.3617(2) 0.5087(2) 0.0234(12) Uani 1 1 d . . . . .
C63B C 0.26445(11) 0.3994(3) 0.5382(2) 0.0383(15) Uani 1 1 d . . . . .
H63B H 0.2629 0.4354 0.5269 0.046 Uiso 1 1 calc R U . . .
C64B C 0.25981(12) 0.3846(3) 0.5840(3) 0.0484(18) Uani 1 1 d . . . . .
H64B H 0.2552 0.4103 0.6043 0.058 Uiso 1 1 calc R U . . .
C65B C 0.26202(12) 0.3325(3) 0.5997(3) 0.051(2) Uani 1 1 d . . . . .
H65B H 0.2584 0.3223 0.6304 0.061 Uiso 1 1 calc R U . . .
C66B C 0.26933(12) 0.2947(3) 0.5722(2) 0.0437(16) Uani 1 1 d . . . . .
H66B H 0.2711 0.2589 0.5843 0.052 Uiso 1 1 calc R U . . .
C67B C 0.27411(10) 0.3092(2) 0.5268(2) 0.0311(13) Uani 1 1 d . . . . .
H67B H 0.2793 0.2832 0.5077 0.037 Uiso 1 1 calc R U . . .
C68B C 0.45510(11) 0.1709(2) 0.4299(2) 0.0310(13) Uani 1 1 d . . . . .
C69B C 0.47551(12) 0.1970(2) 0.4260(2) 0.0387(15) Uani 1 1 d . . . . .
H69B H 0.4916 0.2027 0.4596 0.046 Uiso 1 1 calc R U . . .
C70B C 0.47237(13) 0.2149(3) 0.3726(3) 0.0521(18) Uani 1 1 d . . . . .
H70B H 0.4863 0.2329 0.3698 0.063 Uiso 1 1 calc R U . . .
C71B C 0.44927(14) 0.2065(3) 0.3244(3) 0.0533(19) Uani 1 1 d . . . . .
H71B H 0.4473 0.2187 0.2882 0.064 Uiso 1 1 calc R U . . .
C72B C 0.42873(13) 0.1804(3) 0.3275(3) 0.0477(17) Uani 1 1 d . . . . .
H72B H 0.4127 0.1746 0.2936 0.057 Uiso 1 1 calc R U . . .
C73B C 0.43160(11) 0.1629(3) 0.3801(2) 0.0384(15) Uani 1 1 d . . . . .
H73B H 0.4174 0.1453 0.3824 0.046 Uiso 1 1 calc R U . . .
C74B C 0.45426(10) 0.0778(2) 0.4903(2) 0.0323(13) Uani 1 1 d . . . . .
C75B C 0.44368(12) 0.0482(2) 0.5194(3) 0.0412(15) Uani 1 1 d . . . . .
H75B H 0.4374 0.0658 0.5429 0.049 Uiso 1 1 calc R U . . .
C76B C 0.44208(13) -0.0063(3) 0.5151(3) 0.0512(18) Uani 1 1 d . . . . .
H76B H 0.4348 -0.0258 0.5355 0.061 Uiso 1 1 calc R U . . .
C77B C 0.45120(14) -0.0324(3) 0.4809(3) 0.0575(19) Uani 1 1 d . . . . .
H77B H 0.4503 -0.0698 0.4778 0.069 Uiso 1 1 calc R U . . .
C78B C 0.46151(14) -0.0032(3) 0.4514(3) 0.0543(19) Uani 1 1 d . . . . .
H78B H 0.4676 -0.0208 0.4275 0.065 Uiso 1 1 calc R U . . .
C79B C 0.46323(12) 0.0512(2) 0.4558(3) 0.0414(15) Uani 1 1 d . . . . .
H79B H 0.4705 0.0705 0.4352 0.050 Uiso 1 1 calc R U . . .
C80B C 0.48957(10) 0.1630(2) 0.5518(2) 0.0269(12) Uani 1 1 d . . . . .
C81B C 0.49490(12) 0.2093(3) 0.5821(3) 0.058(2) Uani 1 1 d . . . . .
H81B H 0.4810 0.2338 0.5737 0.070 Uiso 1 1 calc R U . . .
C82B C 0.51945(13) 0.2214(3) 0.6239(3) 0.062(2) Uani 1 1 d . . . . .
H82B H 0.5225 0.2540 0.6439 0.074 Uiso 1 1 calc R U . . .
C83B C 0.53972(12) 0.1868(3) 0.6370(2) 0.0397(15) Uani 1 1 d . . . . .
H83B H 0.5569 0.1951 0.6660 0.048 Uiso 1 1 calc R U . . .
C84B C 0.53481(12) 0.1402(3) 0.6079(3) 0.058(2) Uani 1 1 d . . . . .
H84B H 0.5486 0.1154 0.6171 0.070 Uiso 1 1 calc R U . . .
C85B C 0.51002(12) 0.1287(3) 0.5651(3) 0.0529(19) Uani 1 1 d . . . . .
H85B H 0.5071 0.0963 0.5445 0.063 Uiso 1 1 calc R U . . .
C47B C 0.37387(13) 0.3254(3) 0.3937(3) 0.0377(18) Uani 0.827(6) 1 d D . P E 1
H47D H 0.3603 0.3187 0.3544 0.057 Uiso 0.827(6) 1 calc R U P E 1
H47E H 0.3801 0.3619 0.3967 0.057 Uiso 0.827(6) 1 calc R U P E 1
H47F H 0.3665 0.3200 0.4207 0.057 Uiso 0.827(6) 1 calc R U P E 1
C48B C 0.40849(13) 0.2974(3) 0.3651(3) 0.0339(17) Uani 0.827(6) 1 d D . P E 1
H48D H 0.4242 0.2755 0.3765 0.051 Uiso 0.827(6) 1 calc R U P E 1
H48E H 0.4132 0.3347 0.3660 0.051 Uiso 0.827(6) 1 calc R U P E 1
H48F H 0.3955 0.2878 0.3260 0.051 Uiso 0.827(6) 1 calc R U P E 1
C49B C 0.41846(14) 0.2964(3) 0.4691(3) 0.0382(19) Uani 0.827(6) 1 d D . P E 1
H49D H 0.4118 0.2893 0.4969 0.057 Uiso 0.827(6) 1 calc R U P E 1
H49E H 0.4247 0.3330 0.4733 0.057 Uiso 0.827(6) 1 calc R U P E 1
H49F H 0.4330 0.2722 0.4761 0.057 Uiso 0.827(6) 1 calc R U P E 1
C47D C 0.3866(6) 0.3148(12) 0.4501(12) 0.0377(18) Uani 0.173(6) 1 d D . P E 2
H47G H 0.3678 0.3072 0.4361 0.057 Uiso 0.173(6) 1 calc R U P E 2
H47H H 0.3892 0.3531 0.4509 0.057 Uiso 0.173(6) 1 calc R U P E 2
H47I H 0.3965 0.3005 0.4891 0.057 Uiso 0.173(6) 1 calc R U P E 2
C48D C 0.3805(6) 0.3245(11) 0.3561(11) 0.0339(17) Uani 0.173(6) 1 d D . P E 2
H48G H 0.3827 0.3127 0.3227 0.051 Uiso 0.173(6) 1 calc R U P E 2
H48H H 0.3868 0.3609 0.3657 0.051 Uiso 0.173(6) 1 calc R U P E 2
H48I H 0.3619 0.3228 0.3469 0.051 Uiso 0.173(6) 1 calc R U P E 2
C49D C 0.4264(3) 0.2907(14) 0.4435(16) 0.0382(19) Uani 0.173(6) 1 d D . P E 2
H49G H 0.4323 0.2631 0.4732 0.057 Uiso 0.173(6) 1 calc R U P E 2
H49H H 0.4314 0.3254 0.4619 0.057 Uiso 0.173(6) 1 calc R U P E 2
H49I H 0.4346 0.2852 0.4181 0.057 Uiso 0.173(6) 1 calc R U P E 2
C1S C 0.5541(3) 0.5999(7) 0.6805(5) 0.090(5) Uani 0.506(10) 1 d G U P F 1
H1S H 0.5570 0.6010 0.6475 0.107 Uiso 0.506(10) 1 calc R U P F 1
C2S C 0.5677(3) 0.6341(6) 0.7263(5) 0.079(5) Uani 0.506(10) 1 d G U P F 1
H2S H 0.5799 0.6585 0.7245 0.095 Uiso 0.506(10) 1 calc R U P F 1
C3S C 0.5634(3) 0.6326(6) 0.7747(4) 0.086(6) Uani 0.506(10) 1 d G U P F 1
H3S H 0.5727 0.6559 0.8059 0.103 Uiso 0.506(10) 1 calc R U P F 1
C4S C 0.5455(3) 0.5968(7) 0.7772(5) 0.121(9) Uani 0.506(10) 1 d G U P F 1
H4S H 0.5426 0.5958 0.8103 0.145 Uiso 0.506(10) 1 calc R U P F 1
C5S C 0.5319(3) 0.5627(7) 0.7315(7) 0.137(12) Uani 0.506(10) 1 d G U P F 1
H5S H 0.5197 0.5383 0.7332 0.164 Uiso 0.506(10) 1 calc R U P F 1
C6S C 0.5362(3) 0.5642(6) 0.6831(5) 0.096(5) Uani 0.506(10) 1 d G U P F 1
H6S H 0.5269 0.5409 0.6518 0.116 Uiso 0.506(10) 1 calc R U P F 1
C1T C 0.5595(7) 0.6022(14) 0.7074(14) 0.090(5) Uani 0.244(10) 1 d G . P F 2
H1T H 0.5701 0.5890 0.6908 0.107 Uiso 0.244(10) 1 calc R U P F 2
C2T C 0.5678(5) 0.6457(13) 0.7439(13) 0.079(5) Uani 0.244(10) 1 d G . P F 2
H2T H 0.5841 0.6622 0.7524 0.095 Uiso 0.244(10) 1 calc R U P F 2
C3T C 0.5524(6) 0.6651(12) 0.7682(11) 0.086(6) Uani 0.244(10) 1 d G . P F 2
H3T H 0.5581 0.6948 0.7931 0.103 Uiso 0.244(10) 1 calc R U P F 2
C4T C 0.5285(6) 0.6410(15) 0.7558(14) 0.121(9) Uani 0.244(10) 1 d G . P F 2
H4T H 0.5180 0.6543 0.7723 0.145 Uiso 0.244(10) 1 calc R U P F 2
C5T C 0.5202(6) 0.5975(15) 0.7192(14) 0.137(12) Uani 0.244(10) 1 d G . P F 2
H5T H 0.5039 0.5811 0.7108 0.164 Uiso 0.244(10) 1 calc R U P F 2
C6T C 0.5357(7) 0.5782(13) 0.6950(13) 0.096(5) Uani 0.244(10) 1 d G . P F 2
H6T H 0.5300 0.5485 0.6701 0.116 Uiso 0.244(10) 1 calc R U P F 2
C11S C 0.46298(19) 0.0646(3) 0.3166(4) 0.086(3) Uani 0.75 1 d G U P G -1
H11S H 0.4592 0.1008 0.3194 0.103 Uiso 0.75 1 calc R U P G -1
C12S C 0.44281(15) 0.0276(4) 0.2967(3) 0.104(4) Uani 0.75 1 d G U P G -1
H12S H 0.4253 0.0384 0.2859 0.125 Uiso 0.75 1 calc R U P G -1
C13S C 0.4483(2) -0.0253(4) 0.2926(4) 0.125(5) Uani 0.75 1 d G U P G -1
H13S H 0.4345 -0.0506 0.2790 0.150 Uiso 0.75 1 calc R U P G -1
C14S C 0.4739(2) -0.0412(3) 0.3084(4) 0.128(5) Uani 0.75 1 d G U P G -1
H14S H 0.4777 -0.0774 0.3056 0.154 Uiso 0.75 1 calc R U P G -1
C15S C 0.49410(17) -0.0042(4) 0.3284(5) 0.134(5) Uani 0.75 1 d G U P G -1
H15S H 0.5116 -0.0151 0.3392 0.161 Uiso 0.75 1 calc R U P G -1
C16S C 0.48863(16) 0.0487(4) 0.3325(4) 0.121(5) Uani 0.75 1 d G U P G -1
C17S C 0.5072(3) 0.0858(7) 0.3481(12) 0.235(13) Uani 0.75 1 d . U P G -1
H17M H 0.4996 0.1204 0.3485 0.353 Uiso 0.75 1 calc R U P G -1
H17N H 0.5212 0.0779 0.3867 0.353 Uiso 0.75 1 calc R U P G -1
H17O H 0.5145 0.0865 0.3207 0.353 Uiso 0.75 1 calc R U P G -1
C21S C 0.3690(2) 0.9488(5) 0.2333(4) 0.139(6) Uani 0.800(12) 1 d G U P H 1
H21S H 0.3621 0.9745 0.2037 0.167 Uiso 0.800(12) 1 calc R U P H 1
C22S C 0.3693(2) 0.8958(6) 0.2195(4) 0.129(5) Uani 0.800(12) 1 d G U P H 1
H22S H 0.3626 0.8854 0.1803 0.155 Uiso 0.800(12) 1 calc R U P H 1
C23S C 0.3794(2) 0.8581(4) 0.2629(6) 0.125(5) Uani 0.800(12) 1 d G U P H 1
H23S H 0.3797 0.8219 0.2534 0.149 Uiso 0.800(12) 1 calc R U P H 1
C24S C 0.38923(19) 0.8733(5) 0.3202(5) 0.120(5) Uani 0.800(12) 1 d G U P H 1
H24S H 0.3961 0.8475 0.3498 0.144 Uiso 0.800(12) 1 calc R U P H 1
C25S C 0.3889(2) 0.9262(5) 0.3340(4) 0.130(5) Uani 0.800(12) 1 d G U P H 1
H25S H 0.3956 0.9366 0.3732 0.156 Uiso 0.800(12) 1 calc R U P H 1
C26S C 0.3788(2) 0.9640(4) 0.2906(5) 0.115(4) Uani 0.800(12) 1 d DG U P H 1
C27S C 0.3760(4) 1.0236(7) 0.3015(8) 0.163(7) Uani 0.800(12) 1 d D U P H 1
H27A H 0.3684 1.0426 0.2647 0.245 Uiso 0.800(12) 1 calc R U P H 1
H27B H 0.3645 1.0275 0.3198 0.245 Uiso 0.800(12) 1 calc R U P H 1
H27C H 0.3933 1.0383 0.3268 0.245 Uiso 0.800(12) 1 calc R U P H 1
C21T C 0.3704(10) 0.920(2) 0.2255(18) 0.139(6) Uani 0.200(12) 1 d G . P H 2
H21T H 0.3679 0.9451 0.1968 0.167 Uiso 0.200(12) 1 calc R U P H 2
C22T C 0.3781(11) 0.868(2) 0.2203(18) 0.129(5) Uani 0.200(12) 1 d G . P H 2
H22T H 0.3807 0.8592 0.1880 0.155 Uiso 0.200(12) 1 calc R U P H 2
C23T C 0.3818(9) 0.8310(17) 0.262(2) 0.125(5) Uani 0.200(12) 1 d G . P H 2
H23T H 0.3870 0.7961 0.2588 0.149 Uiso 0.200(12) 1 calc R U P H 2
C24T C 0.3779(8) 0.8446(18) 0.3095(18) 0.120(5) Uani 0.200(12) 1 d G . P H 2
H24T H 0.3805 0.8190 0.3383 0.144 Uiso 0.200(12) 1 calc R U P H 2
C25T C 0.3703(9) 0.896(2) 0.3147(17) 0.130(5) Uani 0.200(12) 1 d G . P H 2
H25T H 0.3676 0.9049 0.3470 0.156 Uiso 0.200(12) 1 calc R U P H 2
C26T C 0.3665(9) 0.9331(17) 0.273(2) 0.115(4) Uani 0.200(12) 1 d DG . P H 2
C27T C 0.3560(17) 0.992(2) 0.260(3) 0.163(7) Uani 0.200(12) 1 d D . P H 2
H27D H 0.3566 1.0043 0.2249 0.245 Uiso 0.200(12) 1 calc R U P H 2
H27E H 0.3378 0.9926 0.2542 0.245 Uiso 0.200(12) 1 calc R U P H 2
H27F H 0.3670 1.0143 0.2924 0.245 Uiso 0.200(12) 1 calc R U P H 2
C31S C 0.5106(3) 0.5619(6) 0.3545(7) 0.102(4) Uani 0.542(8) 1 d G U P I 1
H31S H 0.4969 0.5364 0.3404 0.123 Uiso 0.542(8) 1 calc R U P I 1
C32S C 0.5059(3) 0.6127(7) 0.3318(8) 0.108(6) Uani 0.542(8) 1 d G U P I 1
H32S H 0.4890 0.6219 0.3022 0.130 Uiso 0.542(8) 1 calc R U P I 1
C33S C 0.5259(4) 0.6501(5) 0.3523(12) 0.094(4) Uani 0.542(8) 1 d G U P I 1
H33S H 0.5227 0.6848 0.3368 0.113 Uiso 0.542(8) 1 calc R U P I 1
C34S C 0.5506(4) 0.6366(7) 0.3956(11) 0.095(5) Uani 0.542(8) 1 d G U P I 1
H34S H 0.5643 0.6621 0.4097 0.115 Uiso 0.542(8) 1 calc R U P I 1
C35S C 0.5553(3) 0.5858(8) 0.4183(7) 0.116(5) Uani 0.542(8) 1 d G U P I 1
H35S H 0.5722 0.5766 0.4478 0.139 Uiso 0.542(8) 1 calc R U P I 1
C36S C 0.5353(3) 0.5484(6) 0.3977(6) 0.108(5) Uani 0.542(8) 1 d DG U P I 1
C37S C 0.5400(5) 0.4925(8) 0.4199(10) 0.136(6) Uani 0.542(8) 1 d D U P I 1
H37A H 0.5237 0.4721 0.4004 0.204 Uiso 0.542(8) 1 calc R U P I 1
H37B H 0.5537 0.4763 0.4121 0.204 Uiso 0.542(8) 1 calc R U P I 1
H37C H 0.5457 0.4926 0.4615 0.204 Uiso 0.542(8) 1 calc R U P I 1
C31T C 0.5180(4) 0.5674(8) 0.3237(7) 0.102(4) Uani 0.458(8) 1 d G . P I 2
H31T H 0.5082 0.5397 0.2984 0.123 Uiso 0.458(8) 1 calc R U P I 2
C32T C 0.5078(3) 0.6183(9) 0.3153(10) 0.108(6) Uani 0.458(8) 1 d G . P I 2
H32T H 0.4910 0.6254 0.2842 0.130 Uiso 0.458(8) 1 calc R U P I 2
C33T C 0.5221(5) 0.6587(6) 0.3523(15) 0.094(4) Uani 0.458(8) 1 d G . P I 2
H33T H 0.5151 0.6935 0.3465 0.113 Uiso 0.458(8) 1 calc R U P I 2
C34T C 0.5467(5) 0.6483(8) 0.3977(13) 0.095(5) Uani 0.458(8) 1 d G . P I 2
H34T H 0.5565 0.6760 0.4230 0.115 Uiso 0.458(8) 1 calc R U P I 2
C35T C 0.5569(3) 0.5974(9) 0.4062(9) 0.116(5) Uani 0.458(8) 1 d G . P I 2
H35T H 0.5737 0.5903 0.4372 0.139 Uiso 0.458(8) 1 calc R U P I 2
C36T C 0.5426(4) 0.5570(6) 0.3691(8) 0.108(5) Uani 0.458(8) 1 d DG . P I 2
C37T C 0.5522(5) 0.4997(9) 0.3790(12) 0.136(6) Uani 0.458(8) 1 d D . P I 2
H37D H 0.5394 0.4773 0.3485 0.204 Uiso 0.458(8) 1 calc R U P I 2
H37E H 0.5692 0.4976 0.3785 0.204 Uiso 0.458(8) 1 calc R U P I 2
H37F H 0.5541 0.4876 0.4165 0.204 Uiso 0.458(8) 1 calc R U P I 2

loop_
_atom_site_aniso_label
_atom_site_aniso_U_11
_atom_site_aniso_U_22
_atom_site_aniso_U_33
_atom_site_aniso_U_23
_atom_site_aniso_U_13
_atom_site_aniso_U_12
Cu1A 0.0228(3) 0.0167(3) 0.0188(3) -0.0033(3) 0.0104(3) -0.0008(3)
Cu2A 0.0245(3) 0.0390(4) 0.0248(3) -0.0040(3) 0.0153(3) -0.0019(3)
P1A 0.0253(7) 0.0180(7) 0.0190(7) -0.0014(5) 0.0124(6) -0.0002(6)
P2A 0.0274(7) 0.0191(7) 0.0289(8) -0.0006(6) 0.0175(6) -0.0021(6)
O1A 0.040(2) 0.022(2) 0.029(2) 0.0068(16) 0.0230(18) 0.0062(17)
N1A 0.025(2) 0.014(2) 0.019(2) -0.0006(17) 0.0095(19) -0.0004(18)
N2A 0.026(2) 0.020(2) 0.022(2) -0.0028(18) 0.014(2) -0.0016(19)
N3A 0.026(2) 0.040(3) 0.023(2) -0.005(2) 0.014(2) 0.001(2)
N4A 0.032(3) 0.033(3) 0.029(3) -0.006(2) 0.020(2) -0.008(2)
C1A 0.027(3) 0.026(3) 0.032(3) -0.005(2) 0.021(3) 0.002(2)
C2A 0.023(3) 0.037(3) 0.028(3) -0.005(2) 0.016(2) -0.001(2)
C3A 0.037(3) 0.049(4) 0.028(3) -0.007(3) 0.018(3) -0.012(3)
C4A 0.039(4) 0.073(5) 0.027(3) -0.020(3) 0.017(3) -0.024(3)
C5A 0.039(3) 0.039(4) 0.041(4) -0.011(3) 0.028(3) -0.013(3)
C6A 0.053(4) 0.042(4) 0.054(4) -0.019(3) 0.038(4) -0.022(3)
C7A 0.109(10) 0.080(9) 0.072(8) -0.031(6) 0.047(7) -0.069(8)
C8A 0.101(11) 0.028(6) 0.160(16) -0.021(8) 0.097(12) -0.012(6)
C9A 0.085(10) 0.036(5) 0.117(11) 0.001(6) 0.084(10) -0.009(8)
C7C 0.109(10) 0.080(9) 0.072(8) -0.031(6) 0.047(7) -0.069(8)
C8C 0.101(11) 0.028(6) 0.160(16) -0.021(8) 0.097(12) -0.012(6)
C9C 0.085(10) 0.036(5) 0.117(11) 0.001(6) 0.084(10) -0.009(8)
C10A 0.027(3) 0.022(3) 0.025(3) -0.004(2) 0.014(2) 0.002(2)
C11A 0.026(3) 0.018(3) 0.034(3) -0.004(2) 0.012(3) 0.000(2)
C12A 0.020(3) 0.030(3) 0.035(3) -0.011(3) 0.008(3) -0.002(2)
C13A 0.029(3) 0.046(4) 0.022(3) -0.005(3) 0.013(3) 0.011(3)
C14A 0.033(3) 0.084(5) 0.032(3) -0.005(3) 0.022(3) 0.000(3)
C15A 0.061(6) 0.080(11) 0.044(15) -0.033(9) 0.039(9) -0.020(7)
C16A 0.041(9) 0.067(5) 0.038(7) 0.024(4) 0.027(8) 0.030(5)
C17A 0.040(5) 0.13(2) 0.024(4) 0.019(8) 0.012(4) 0.000(7)
C15C 0.061(6) 0.080(11) 0.044(15) -0.033(9) 0.039(9) -0.020(7)
C16C 0.041(9) 0.067(5) 0.038(7) 0.024(4) 0.027(8) 0.030(5)
C17C 0.040(5) 0.13(2) 0.024(4) 0.019(8) 0.012(4) 0.000(7)
C18A 0.021(3) 0.023(3) 0.033(3) 0.001(2) 0.012(2) 0.002(2)
C19A 0.031(3) 0.033(4) 0.037(3) -0.005(3) 0.015(3) 0.003(3)
C20A 0.032(3) 0.024(3) 0.051(4) 0.000(3) 0.016(3) 0.004(3)
C21A 0.034(3) 0.027(3) 0.051(4) 0.011(3) 0.017(3) 0.005(3)
C22A 0.031(3) 0.023(3) 0.034(3) 0.009(2) 0.016(3) 0.003(2)
C23A 0.023(3) 0.023(3) 0.030(3) 0.005(2) 0.012(2) 0.004(2)
C24A 0.037(3) 0.025(3) 0.039(3) 0.014(3) 0.020(3) 0.007(3)
C25A 0.057(4) 0.044(4) 0.043(4) 0.016(3) 0.017(3) 0.015(3)
C26A 0.051(4) 0.029(4) 0.058(4) 0.013(3) 0.032(4) -0.002(3)
C27A 0.030(3) 0.028(3) 0.030(3) 0.014(2) 0.016(3) 0.005(2)
C28A 0.023(3) 0.033(3) 0.016(3) 0.005(2) 0.011(2) 0.001(2)
C29A 0.023(3) 0.021(3) 0.023(3) 0.003(2) 0.012(2) 0.001(2)
C30A 0.027(3) 0.031(3) 0.026(3) 0.002(2) 0.014(2) -0.002(2)
C31A 0.039(3) 0.040(4) 0.025(3) 0.002(3) 0.019(3) -0.007(3)
C32A 0.043(3) 0.035(4) 0.028(3) 0.015(3) 0.022(3) 0.002(3)
C33A 0.024(3) 0.022(3) 0.022(3) 0.000(2) 0.017(2) 0.003(2)
C34A 0.024(3) 0.019(3) 0.023(3) 0.001(2) 0.013(2) 0.001(2)
C35A 0.034(3) 0.017(3) 0.025(3) -0.003(2) 0.013(3) -0.008(2)
C36A 0.033(3) 0.024(3) 0.023(3) -0.003(2) 0.005(3) -0.009(2)
C37A 0.033(3) 0.018(3) 0.022(3) -0.003(2) 0.013(3) 0.001(2)
C38A 0.036(3) 0.019(3) 0.018(3) -0.002(2) 0.009(2) -0.001(2)
C39A 0.045(4) 0.035(4) 0.028(3) 0.003(3) 0.020(3) 0.002(3)
C40A 0.080(5) 0.023(3) 0.019(3) 0.002(2) 0.017(3) -0.010(3)
C41A 0.041(3) 0.036(4) 0.023(3) 0.007(3) 0.013(3) 0.007(3)
C42A 0.021(3) 0.025(3) 0.017(3) 0.001(2) 0.009(2) -0.002(2)
C43A 0.034(3) 0.032(3) 0.024(3) 0.007(2) 0.011(3) -0.001(3)
C44A 0.031(3) 0.036(3) 0.021(3) -0.002(2) 0.008(2) -0.004(3)
C45A 0.029(3) 0.025(3) 0.024(3) -0.004(2) 0.014(3) -0.003(2)
C46A 0.030(3) 0.026(3) 0.029(3) -0.003(2) 0.014(3) -0.005(2)
C47A 0.044(4) 0.037(4) 0.052(4) 0.001(3) 0.020(3) -0.013(3)
C48A 0.062(4) 0.027(3) 0.053(4) -0.006(3) 0.031(4) -0.007(3)
C49A 0.053(4) 0.028(3) 0.034(3) 0.003(3) 0.014(3) -0.011(3)
C50A 0.034(3) 0.013(3) 0.024(3) -0.001(2) 0.018(3) 0.002(2)
C51A 0.037(3) 0.031(3) 0.024(3) -0.001(2) 0.018(3) 0.004(3)
C52A 0.045(4) 0.034(3) 0.022(3) 0.001(2) 0.015(3) -0.002(3)
C53A 0.053(4) 0.033(3) 0.024(3) 0.003(3) 0.023(3) -0.004(3)
C54A 0.049(4) 0.024(3) 0.038(3) -0.006(3) 0.032(3) -0.008(3)
C55A 0.038(3) 0.017(3) 0.031(3) 0.002(2) 0.020(3) 0.001(2)
C56A 0.032(3) 0.027(3) 0.024(3) 0.000(2) 0.020(3) -0.002(2)
C57A 0.034(3) 0.035(4) 0.028(3) -0.002(3) 0.016(3) -0.005(3)
C58A 0.045(4) 0.049(4) 0.036(3) -0.014(3) 0.022(3) -0.022(3)
C59A 0.032(4) 0.088(6) 0.031(4) -0.004(4) 0.011(3) -0.015(4)
C60A 0.032(4) 0.078(6) 0.051(4) 0.013(4) 0.010(3) 0.013(4)
C61A 0.037(4) 0.046(4) 0.047(4) 0.006(3) 0.019(3) 0.006(3)
C62A 0.021(3) 0.020(3) 0.029(3) -0.001(2) 0.012(2) 0.000(2)
C63A 0.060(4) 0.021(3) 0.045(4) -0.002(3) 0.037(3) 0.000(3)
C64A 0.071(5) 0.024(3) 0.061(4) -0.013(3) 0.046(4) -0.007(3)
C65A 0.062(4) 0.020(3) 0.071(5) -0.002(3) 0.044(4) -0.009(3)
C66A 0.064(4) 0.024(3) 0.054(4) 0.005(3) 0.041(4) -0.003(3)
C67A 0.051(4) 0.026(3) 0.036(3) 0.004(3) 0.029(3) 0.004(3)
C68A 0.026(3) 0.016(3) 0.038(3) 0.001(2) 0.013(3) 0.000(2)
C69A 0.036(4) 0.067(5) 0.046(4) -0.018(4) 0.015(3) 0.003(3)
C70A 0.044(4) 0.066(5) 0.044(4) -0.014(4) 0.002(4) 0.009(4)
C71A 0.032(4) 0.037(4) 0.078(6) 0.006(4) -0.007(4) -0.004(3)
C72A 0.033(4) 0.122(8) 0.072(6) 0.035(5) 0.011(4) -0.020(5)
C73A 0.033(4) 0.084(6) 0.055(4) 0.024(4) 0.018(3) 0.001(4)
C74A 0.030(3) 0.042(4) 0.030(3) -0.001(3) 0.019(3) 0.002(3)
C75A 0.035(3) 0.052(4) 0.048(4) 0.015(3) 0.022(3) 0.000(3)
C76A 0.050(5) 0.113(7) 0.041(4) 0.032(5) 0.023(4) -0.002(5)
C77A 0.049(5) 0.167(11) 0.033(4) 0.016(6) 0.022(4) -0.014(6)
C78A 0.061(5) 0.139(9) 0.059(5) -0.045(6) 0.043(5) -0.019(6)
C79A 0.051(4) 0.062(5) 0.055(4) -0.011(4) 0.034(4) -0.002(4)
C80A 0.038(6) 0.019(3) 0.037(4) 0.002(3) 0.017(4) -0.001(3)
C81A 0.055(6) 0.026(4) 0.056(8) -0.014(4) 0.037(6) -0.015(4)
C82A 0.081(10) 0.037(6) 0.104(9) -0.018(6) 0.065(9) -0.024(7)
C83A 0.109(11) 0.019(5) 0.105(9) 0.002(5) 0.062(8) -0.006(6)
C84A 0.073(8) 0.034(6) 0.116(10) 0.021(6) 0.038(7) 0.013(5)
C85A 0.050(6) 0.024(5) 0.078(8) 0.007(5) 0.028(5) -0.002(4)
C80C 0.038(6) 0.019(3) 0.037(4) 0.002(3) 0.017(4) -0.001(3)
C81C 0.055(6) 0.026(4) 0.056(8) -0.014(4) 0.037(6) -0.015(4)
C82C 0.081(10) 0.037(6) 0.104(9) -0.018(6) 0.065(9) -0.024(7)
C83C 0.109(11) 0.019(5) 0.105(9) 0.002(5) 0.062(8) -0.006(6)
C84C 0.073(8) 0.034(6) 0.116(10) 0.021(6) 0.038(7) 0.013(5)
C85C 0.050(6) 0.024(5) 0.078(8) 0.007(5) 0.028(5) -0.002(4)
Cu1B 0.0258(3) 0.0137(3) 0.0186(3) 0.0002(2) 0.0123(3) 0.0020(3)
Cu2B 0.0233(3) 0.0241(4) 0.0213(3) -0.0007(3) 0.0078(3) -0.0001(3)
P1B 0.0242(7) 0.0157(7) 0.0195(7) -0.0014(5) 0.0117(6) 0.0005(6)
P2B 0.0242(7) 0.0276(8) 0.0259(8) -0.0012(6) 0.0099(6) 0.0015(6)
O1B 0.0198(19) 0.0157(19) 0.029(2) -0.0062(15) 0.0082(16) -0.0019(15)
N1B 0.023(2) 0.016(2) 0.020(2) -0.0007(17) 0.0120(18) 0.0019(18)
N2B 0.018(2) 0.011(2) 0.020(2) 0.0013(17) 0.0066(18) 0.0032(17)
N3B 0.026(2) 0.016(2) 0.023(2) 0.0005(18) 0.0099(19) 0.0026(19)
N4B 0.030(2) 0.024(2) 0.022(2) -0.0019(19) 0.012(2) -0.001(2)
C1B 0.020(3) 0.013(3) 0.023(3) -0.004(2) 0.013(2) 0.004(2)
C2B 0.023(3) 0.017(3) 0.022(3) 0.000(2) 0.013(2) 0.003(2)
C3B 0.028(3) 0.025(3) 0.021(3) -0.003(2) 0.012(2) -0.001(2)
C4B 0.036(3) 0.027(3) 0.020(3) 0.006(2) 0.017(2) 0.002(2)
C5B 0.021(3) 0.020(3) 0.021(3) 0.004(2) 0.013(2) 0.002(2)
C6B 0.038(3) 0.017(3) 0.032(3) 0.002(2) 0.026(3) 0.000(2)
C7B 0.051(4) 0.026(3) 0.047(4) 0.005(3) 0.023(3) 0.009(3)
C8B 0.065(4) 0.027(3) 0.043(4) 0.002(3) 0.040(3) -0.004(3)
C9B 0.050(4) 0.019(3) 0.033(3) 0.002(2) 0.023(3) -0.002(3)
C10B 0.023(3) 0.012(3) 0.021(3) 0.000(2) 0.011(2) 0.000(2)
C11B 0.031(3) 0.014(3) 0.024(3) -0.005(2) 0.013(2) -0.007(2)
C12B 0.041(3) 0.020(3) 0.020(3) 0.003(2) 0.014(3) -0.001(2)
C13B 0.025(3) 0.021(3) 0.019(3) 0.003(2) 0.010(2) 0.006(2)
C14B 0.032(3) 0.017(3) 0.024(3) -0.002(2) 0.011(2) 0.000(2)
C15B 0.040(5) 0.034(4) 0.033(5) -0.013(4) 0.003(3) 0.003(4)
C16B 0.032(4) 0.065(6) 0.031(4) -0.016(4) 0.011(4) -0.024(4)
C17B 0.048(5) 0.041(5) 0.017(4) -0.005(3) -0.002(4) -0.007(4)
C15D 0.040(5) 0.034(4) 0.033(5) -0.013(4) 0.003(3) 0.003(4)
C16D 0.032(4) 0.065(6) 0.031(4) -0.016(4) 0.011(4) -0.024(4)
C17D 0.048(5) 0.041(5) 0.017(4) -0.005(3) -0.002(4) -0.007(4)
C18B 0.026(3) 0.024(3) 0.017(3) 0.001(2) 0.012(2) -0.004(2)
C19B 0.027(3) 0.024(3) 0.023(3) 0.005(2) 0.015(2) 0.002(2)
C20B 0.023(3) 0.032(3) 0.023(3) 0.001(2) 0.009(2) -0.008(2)
C21B 0.027(3) 0.031(3) 0.022(3) -0.007(2) 0.012(2) -0.012(2)
C22B 0.030(3) 0.026(3) 0.023(3) -0.005(2) 0.016(2) -0.008(2)
C23B 0.022(3) 0.020(3) 0.018(3) -0.004(2) 0.011(2) -0.009(2)
C24B 0.031(3) 0.022(3) 0.030(3) -0.010(2) 0.014(3) -0.009(2)
C25B 0.048(4) 0.023(3) 0.058(4) -0.003(3) 0.027(3) -0.009(3)
C26B 0.040(3) 0.036(4) 0.030(3) -0.016(3) 0.011(3) -0.001(3)
C27B 0.032(3) 0.017(3) 0.027(3) -0.008(2) 0.015(2) -0.005(2)
C28B 0.027(3) 0.014(3) 0.027(3) -0.004(2) 0.015(2) 0.000(2)
C29B 0.030(3) 0.017(3) 0.023(3) 0.000(2) 0.014(2) -0.001(2)
C30B 0.037(3) 0.020(3) 0.032(3) 0.000(2) 0.017(3) 0.002(3)
C31B 0.053(4) 0.019(3) 0.034(3) 0.001(2) 0.023(3) 0.004(3)
C32B 0.044(4) 0.017(3) 0.027(3) -0.009(2) 0.015(3) -0.007(3)
C33B 0.024(3) 0.014(3) 0.028(3) -0.001(2) 0.016(2) 0.004(2)
C34B 0.031(3) 0.017(3) 0.023(3) -0.001(2) 0.013(2) 0.001(2)
C35B 0.044(3) 0.027(3) 0.029(3) -0.003(2) 0.020(3) -0.009(3)
C36B 0.065(4) 0.032(4) 0.023(3) 0.001(3) 0.022(3) -0.009(3)
C37B 0.052(4) 0.033(4) 0.024(3) 0.000(3) 0.019(3) 0.003(3)
C38B 0.054(4) 0.043(4) 0.026(3) -0.003(3) 0.015(3) -0.007(3)
C39B 0.069(5) 0.087(6) 0.025(3) -0.010(4) 0.017(3) -0.015(4)
C40B 0.067(5) 0.053(5) 0.032(4) -0.011(3) 0.007(3) -0.023(4)
C41B 0.051(4) 0.083(6) 0.040(4) -0.007(4) 0.012(3) 0.001(4)
C42B 0.020(3) 0.020(3) 0.023(3) 0.004(2) 0.008(2) 0.005(2)
C43B 0.024(3) 0.027(3) 0.025(3) -0.002(2) 0.009(2) -0.004(2)
C44B 0.028(3) 0.032(3) 0.020(3) 0.006(2) 0.006(2) -0.005(3)
C45B 0.024(3) 0.029(3) 0.034(3) 0.008(3) 0.010(3) 0.001(2)
C46B 0.033(3) 0.027(3) 0.034(3) 0.008(3) 0.011(3) -0.007(3)
C50B 0.022(3) 0.015(3) 0.025(3) -0.002(2) 0.009(2) 0.001(2)
C51B 0.034(3) 0.029(3) 0.029(3) -0.009(2) 0.014(3) -0.005(3)
C52B 0.025(3) 0.045(4) 0.052(4) -0.013(3) 0.018(3) -0.008(3)
C53B 0.036(4) 0.069(5) 0.042(4) -0.030(4) 0.010(3) -0.003(3)
C54B 0.042(4) 0.088(6) 0.032(4) -0.027(4) 0.013(3) 0.002(4)
C55B 0.033(3) 0.059(4) 0.031(3) -0.010(3) 0.014(3) 0.005(3)
C56B 0.030(3) 0.014(3) 0.027(3) -0.004(2) 0.019(2) -0.001(2)
C57B 0.026(3) 0.021(3) 0.038(3) -0.003(2) 0.013(3) 0.003(2)
C58B 0.041(4) 0.026(3) 0.046(4) 0.004(3) 0.018(3) 0.008(3)
C59B 0.038(3) 0.016(3) 0.058(4) -0.004(3) 0.027(3) -0.001(3)
C60B 0.038(3) 0.024(3) 0.054(4) -0.014(3) 0.025(3) -0.009(3)
C61B 0.027(3) 0.021(3) 0.037(3) -0.002(2) 0.014(3) 0.000(2)
C62B 0.023(3) 0.028(3) 0.022(3) -0.004(2) 0.012(2) -0.005(2)
C63B 0.044(4) 0.046(4) 0.032(3) -0.007(3) 0.024(3) 0.004(3)
C64B 0.044(4) 0.076(5) 0.034(4) -0.007(4) 0.025(3) 0.008(4)
C65B 0.036(4) 0.100(6) 0.021(3) 0.005(4) 0.016(3) -0.012(4)
C66B 0.039(4) 0.060(5) 0.031(3) 0.008(3) 0.016(3) -0.016(3)
C67B 0.032(3) 0.034(3) 0.028(3) 0.001(3) 0.014(3) -0.009(3)
C68B 0.030(3) 0.036(4) 0.029(3) -0.004(3) 0.014(3) 0.000(3)
C69B 0.040(4) 0.047(4) 0.030(3) -0.007(3) 0.016(3) -0.008(3)
C70B 0.056(4) 0.066(5) 0.038(4) -0.013(3) 0.025(4) -0.024(4)
C71B 0.063(5) 0.068(5) 0.027(3) -0.010(3) 0.019(3) -0.017(4)
C72B 0.041(4) 0.075(5) 0.025(3) -0.006(3) 0.013(3) -0.013(4)
C73B 0.030(3) 0.049(4) 0.032(3) -0.008(3) 0.012(3) -0.005(3)
C74B 0.024(3) 0.028(3) 0.037(3) -0.003(3) 0.007(3) 0.003(2)
C75B 0.047(4) 0.034(4) 0.048(4) 0.000(3) 0.026(3) 0.008(3)
C76B 0.051(4) 0.040(4) 0.066(5) 0.006(4) 0.029(4) 0.005(3)
C77B 0.067(5) 0.031(4) 0.070(5) -0.004(4) 0.027(4) 0.008(4)
C78B 0.061(5) 0.045(4) 0.060(5) -0.010(4) 0.030(4) 0.015(4)
C79B 0.047(4) 0.031(4) 0.050(4) -0.007(3) 0.025(3) 0.009(3)
C80B 0.025(3) 0.036(3) 0.022(3) 0.001(2) 0.012(2) 0.003(3)
C81B 0.031(4) 0.051(5) 0.068(5) -0.020(4) 0.002(3) 0.012(3)
C82B 0.034(4) 0.054(5) 0.072(5) -0.031(4) 0.003(4) 0.001(3)
C83B 0.033(3) 0.054(4) 0.029(3) 0.003(3) 0.011(3) -0.009(3)
C84B 0.029(4) 0.042(4) 0.076(5) 0.001(4) 0.002(4) 0.009(3)
C85B 0.036(4) 0.034(4) 0.071(5) -0.015(3) 0.008(4) 0.000(3)
C47B 0.037(4) 0.022(4) 0.045(4) 0.009(3) 0.011(3) 0.001(3)
C48B 0.037(4) 0.027(4) 0.043(4) 0.003(3) 0.022(3) -0.010(3)
C49B 0.037(4) 0.025(4) 0.046(5) -0.004(3) 0.014(4) -0.011(3)
C47D 0.037(4) 0.022(4) 0.045(4) 0.009(3) 0.011(3) 0.001(3)
C48D 0.037(4) 0.027(4) 0.043(4) 0.003(3) 0.022(3) -0.010(3)
C49D 0.037(4) 0.025(4) 0.046(5) -0.004(3) 0.014(4) -0.011(3)
C1S 0.099(11) 0.089(10) 0.069(10) 0.018(9) 0.027(9) -0.001(8)
C2S 0.104(9) 0.071(10) 0.059(8) 0.010(7) 0.034(7) -0.010(7)
C3S 0.099(13) 0.094(14) 0.061(7) 0.010(8) 0.032(8) -0.016(10)
C4S 0.142(17) 0.136(17) 0.096(10) -0.026(10) 0.063(12) -0.065(14)
C5S 0.15(2) 0.17(2) 0.107(11) -0.039(13) 0.070(13) -0.067(19)
C6S 0.119(10) 0.081(11) 0.102(9) -0.006(8) 0.061(8) -0.011(8)
C1T 0.099(11) 0.089(10) 0.069(10) 0.018(9) 0.027(9) -0.001(8)
C2T 0.104(9) 0.071(10) 0.059(8) 0.010(7) 0.034(7) -0.010(7)
C3T 0.099(13) 0.094(14) 0.061(7) 0.010(8) 0.032(8) -0.016(10)
C4T 0.142(17) 0.136(17) 0.096(10) -0.026(10) 0.063(12) -0.065(14)
C5T 0.15(2) 0.17(2) 0.107(11) -0.039(13) 0.070(13) -0.067(19)
C6T 0.119(10) 0.081(11) 0.102(9) -0.006(8) 0.061(8) -0.011(8)
C11S 0.097(7) 0.090(7) 0.065(7) 0.012(6) 0.032(6) 0.025(5)
C12S 0.125(8) 0.123(8) 0.059(7) -0.007(7) 0.039(7) 0.001(6)
C13S 0.161(10) 0.131(9) 0.084(9) -0.019(7) 0.058(8) 0.011(7)
C14S 0.165(10) 0.122(9) 0.111(10) -0.015(8) 0.074(9) 0.012(7)
C15S 0.138(9) 0.088(8) 0.175(14) 0.003(8) 0.071(9) 0.039(6)
C16S 0.103(7) 0.090(8) 0.163(12) 0.002(7) 0.055(7) 0.025(5)
C17S 0.103(10) 0.105(11) 0.46(4) -0.019(13) 0.096(13) 0.015(8)
C21S 0.159(12) 0.167(12) 0.123(8) 0.008(7) 0.091(8) -0.012(9)
C22S 0.090(11) 0.175(12) 0.129(8) -0.004(7) 0.055(8) -0.023(9)
C23S 0.070(7) 0.188(13) 0.135(8) 0.003(8) 0.064(7) -0.003(8)
C24S 0.069(9) 0.181(11) 0.119(8) 0.011(7) 0.051(7) 0.015(8)
C25S 0.123(11) 0.177(11) 0.122(8) 0.011(7) 0.083(8) 0.010(8)
C26S 0.105(10) 0.170(10) 0.113(8) 0.010(7) 0.088(8) -0.003(7)
C27S 0.25(2) 0.157(11) 0.147(14) 0.017(8) 0.150(15) 0.016(10)
C21T 0.159(12) 0.167(12) 0.123(8) 0.008(7) 0.091(8) -0.012(9)
C22T 0.090(11) 0.175(12) 0.129(8) -0.004(7) 0.055(8) -0.023(9)
C23T 0.070(7) 0.188(13) 0.135(8) 0.003(8) 0.064(7) -0.003(8)
C24T 0.069(9) 0.181(11) 0.119(8) 0.011(7) 0.051(7) 0.015(8)
C25T 0.123(11) 0.177(11) 0.122(8) 0.011(7) 0.083(8) 0.010(8)
C26T 0.105(10) 0.170(10) 0.113(8) 0.010(7) 0.088(8) -0.003(7)
C27T 0.25(2) 0.157(11) 0.147(14) 0.017(8) 0.150(15) 0.016(10)
C31S 0.105(8) 0.114(8) 0.087(10) -0.010(7) 0.043(6) -0.011(6)
C32S 0.090(7) 0.136(8) 0.113(13) 0.002(7) 0.059(7) -0.014(6)
C33S 0.078(7) 0.121(8) 0.115(7) -0.011(7) 0.071(6) -0.007(6)
C34S 0.090(8) 0.128(9) 0.091(7) -0.018(7) 0.061(6) 0.007(7)
C35S 0.107(7) 0.125(9) 0.096(10) -0.013(7) 0.029(7) 0.010(6)
C36S 0.113(8) 0.126(8) 0.083(10) -0.011(7) 0.044(7) 0.004(6)
C37S 0.134(14) 0.126(9) 0.129(14) 0.015(9) 0.044(10) 0.020(8)
C31T 0.105(8) 0.114(8) 0.087(10) -0.010(7) 0.043(6) -0.011(6)
C32T 0.090(7) 0.136(8) 0.113(13) 0.002(7) 0.059(7) -0.014(6)
C33T 0.078(7) 0.121(8) 0.115(7) -0.011(7) 0.071(6) -0.007(6)
C34T 0.090(8) 0.128(9) 0.091(7) -0.018(7) 0.061(6) 0.007(7)
C35T 0.107(7) 0.125(9) 0.096(10) -0.013(7) 0.029(7) 0.010(6)
C36T 0.113(8) 0.126(8) 0.083(10) -0.011(7) 0.044(7) 0.004(6)
C37T 0.134(14) 0.126(9) 0.129(14) 0.015(9) 0.044(10) 0.020(8)

loop_
_atom_type_symbol
_atom_type_description
_atom_type_scat_dispersion_real
_atom_type_scat_dispersion_imag
_atom_type_scat_source
C C 0.0033 0.0016 'International Tables Vol C Tables 4.2.6.8 and 6.1.1.4'
H H 0.0000 0.0000 'International Tables Vol C Tables 4.2.6.8 and 6.1.1.4'
Cu Cu 0.3201 1.2651 'International Tables Vol C Tables 4.2.6.8 and 6.1.1.4'
N N 0.0061 0.0033 'International Tables Vol C Tables 4.2.6.8 and 6.1.1.4'
O O 0.0106 0.0060 'International Tables Vol C Tables 4.2.6.8 and 6.1.1.4'
P P 0.1023 0.0942 'International Tables Vol C Tables 4.2.6.8 and 6.1.1.4'

loop_
_geom_angle_atom_site_label_1
_geom_angle_atom_site_label_2
_geom_angle_atom_site_label_3
_geom_angle
N2A Cu1A N1A 94.60(17)
N2A Cu1A P1A 128.46(12)
N1A Cu1A P1A 124.22(12)
N3A Cu2A N4A 93.92(17)
N3A Cu2A P2A 128.41(14)
N4A Cu2A P2A 126.18(14)
C56A P1A C62A 104.8(2)
C56A P1A C50A 103.0(2)
C62A P1A C50A 103.1(2)
C56A P1A Cu1A 119.23(17)
C62A P1A Cu1A 116.60(17)
C50A P1A Cu1A 108.13(17)
C80C P2A C68A 105.9(6)
C80C P2A C74A 109.8(8)
C68A P2A C74A 105.5(3)
C68A P2A C80A 99.1(3)
C74A P2A C80A 102.4(4)
C80C P2A Cu2A 101.3(7)
C68A P2A Cu2A 116.49(18)
C74A P2A Cu2A 117.12(19)
C80A P2A Cu2A 113.8(2)
C23A O1A C28A 120.0(4)
C37A N1A C34A 106.5(4)
C37A N1A Cu1A 130.7(3)
C34A N1A Cu1A 106.6(3)
C45A N2A C42A 107.1(4)
C45A N2A Cu1A 137.2(4)
C42A N2A Cu1A 112.6(3)
C13A N3A C10A 106.7(4)
C13A N3A Cu2A 137.2(4)
C10A N3A Cu2A 114.6(3)
C5A N4A C2A 107.1(4)
C5A N4A Cu2A 131.7(4)
C2A N4A Cu2A 104.8(3)
C2A C1A C10A 126.0(5)
C2A C1A C18A 118.8(5)
C10A C1A C18A 115.1(5)
C1A C2A N4A 123.8(5)
C1A C2A C3A 127.5(5)
N4A C2A C3A 108.2(5)
C4A C3A C2A 106.4(5)
C4A C3A H3A 126.8
C2A C3A H3A 126.8
C3A C4A C5A 108.3(5)
C3A C4A H4A 125.9
C5A C4A H4A 125.9
N4A C5A C4A 109.8(5)
N4A C5A C6A 121.0(5)
C4A C5A C6A 128.9(5)
C9A C6A C5A 114.1(6)
C5A C6A C8C 110.1(12)
C5A C6A C9C 108.7(11)
C8C C6A C9C 115.7(18)
C5A C6A C7C 108.1(11)
C8C C6A C7C 111.4(16)
C9C C6A C7C 102.3(14)
C9A C6A C7A 111.7(8)
C5A C6A C7A 109.3(6)
C9A C6A C8A 110.5(9)
C5A C6A C8A 106.4(6)
C7A C6A C8A 104.2(9)
C6A C7A H7AA 109.5
C6A C7A H7AB 109.5
H7AA C7A H7AB 109.5
C6A C7A H7AC 109.5
H7AA C7A H7AC 109.5
H7AB C7A H7AC 109.5
C6A C8A H8AA 109.5
C6A C8A H8AB 109.5
H8AA C8A H8AB 109.5
C6A C8A H8AC 109.5
H8AA C8A H8AC 109.5
H8AB C8A H8AC 109.5
C6A C9A H9AA 109.5
C6A C9A H9AB 109.5
H9AA C9A H9AB 109.5
C6A C9A H9AC 109.5
H9AA C9A H9AC 109.5
H9AB C9A H9AC 109.5
C6A C7C H7CA 109.5
C6A C7C H7CB 109.5
H7CA C7C H7CB 109.5
C6A C7C H7CC 109.5
H7CA C7C H7CC 109.5
H7CB C7C H7CC 109.5
C6A C8C H8CA 109.5
C6A C8C H8CB 109.5
H8CA C8C H8CB 109.5
C6A C8C H8CC 109.5
H8CA C8C H8CC 109.5
H8CB C8C H8CC 109.5
C6A C9C H9CA 109.5
C6A C9C H9CB 109.5
H9CA C9C H9CB 109.5
C6A C9C H9CC 109.5
H9CA C9C H9CC 109.5
H9CB C9C H9CC 109.5
N3A C10A C11A 109.0(4)
N3A C10A C1A 122.7(5)
C11A C10A C1A 128.4(5)
C12A C11A C10A 106.7(5)
C12A C11A H11A 126.6
C10A C11A H11A 126.6
C11A C12A C13A 107.1(5)
C11A C12A H12A 126.5
C13A C12A H12A 126.5
N3A C13A C12A 110.5(5)
N3A C13A C14A 121.1(5)
C12A C13A C14A 128.3(5)
C13A C14A C16A 113(4)
C13A C14A C17C 111.8(7)
C13A C14A C15C 106.0(16)
C17C C14A C15C 115(2)
C13A C14A C15A 116(6)
C16A C14A C15A 111(7)
C13A C14A C16C 111.0(11)
C17C C14A C16C 106.0(10)
C15C C14A C16C 107(2)
C13A C14A C17A 104(2)
C16A C14A C17A 121(3)
C15A C14A C17A 90(7)
C14A C15A H15A 109.5
C14A C15A H15B 109.5
H15A C15A H15B 109.5
C14A C15A H15C 109.5
H15A C15A H15C 109.5
H15B C15A H15C 109.5
C14A C16A H16A 109.5
C14A C16A H16B 109.5
H16A C16A H16B 109.5
C14A C16A H16C 109.5
H16A C16A H16C 109.5
H16B C16A H16C 109.5
C14A C17A H17A 109.5
C14A C17A H17B 109.5
H17A C17A H17B 109.5
C14A C17A H17C 109.5
H17A C17A H17C 109.5
H17B C17A H17C 109.5
C14A C15C H15D 109.5
C14A C15C H15E 109.5
H15D C15C H15E 109.5
C14A C15C H15F 109.5
H15D C15C H15F 109.5
H15E C15C H15F 109.5
C14A C16C H16D 109.5
C14A C16C H16E 109.5
H16D C16C H16E 109.5
C14A C16C H16F 109.5
H16D C16C H16F 109.5
H16E C16C H16F 109.5
C14A C17C H17D 109.5
C14A C17C H17E 109.5
H17D C17C H17E 109.5
C14A C17C H17F 109.5
H17D C17C H17F 109.5
H17E C17C H17F 109.5
C19A C18A C23A 117.2(5)
C19A C18A C1A 117.8(5)
C23A C18A C1A 125.0(5)
C20A C19A C18A 121.8(5)
C20A C19A H19A 119.1
C18A C19A H19A 119.1
C19A C20A C21A 119.4(6)
C19A C20A H20A 120.3
C21A C20A H20A 120.3
C20A C21A C22A 122.0(5)
C20A C21A H21A 119.0
C22A C21A H21A 119.0
C23A C22A C21A 117.1(5)
C23A C22A C24A 122.7(5)
C21A C22A C24A 120.2(5)
O1A C23A C22A 122.4(5)
O1A C23A C18A 115.2(4)
C22A C23A C18A 122.3(5)
C22A C24A C27A 110.5(4)
C22A C24A C25A 109.0(5)
C27A C24A C25A 109.7(5)
C22A C24A C26A 109.2(5)
C27A C24A C26A 108.7(5)
C25A C24A C26A 109.8(5)
C24A C25A H25A 109.5
C24A C25A H25B 109.5
H25A C25A H25B 109.5
C24A C25A H25C 109.5
H25A C25A H25C 109.5
H25B C25A H25C 109.5
C24A C26A H26A 109.5
C24A C26A H26B 109.5
H26A C26A H26B 109.5
C24A C26A H26C 109.5
H26A C26A H26C 109.5
H26B C26A H26C 109.5
C32A C27A C28A 117.2(5)
C32A C27A C24A 120.3(5)
C28A C27A C24A 122.4(5)
O1A C28A C29A 116.2(4)
O1A C28A C27A 121.9(5)
C29A C28A C27A 121.8(5)
C30A C29A C28A 118.7(5)
C30A C29A C33A 116.4(5)
C28A C29A C33A 124.8(4)
C29A C30A C31A 120.6(5)
C29A C30A H30A 119.7
C31A C30A H30A 119.7
C32A C31A C30A 119.2(5)
C32A C31A H31A 120.4
C30A C31A H31A 120.4
C31A C32A C27A 122.4(5)
C31A C32A H32A 118.8
C27A C32A H32A 118.8
C34A C33A C42A 126.7(5)
C34A C33A C29A 117.1(4)
C42A C33A C29A 116.1(4)
C33A C34A N1A 123.0(4)
C33A C34A C35A 128.4(5)
N1A C34A C35A 108.4(4)
C36A C35A C34A 107.1(5)
C36A C35A H35A 126.4
C34A C35A H35A 126.4
C35A C36A C37A 106.7(5)
C35A C36A H36A 126.7
C37A C36A H36A 126.7
N1A C37A C36A 111.2(4)
N1A C37A C38A 122.4(5)
C36A C37A C38A 126.2(5)
C37A C38A C40A 111.6(4)
C37A C38A C39A 105.8(4)
C40A C38A C39A 110.0(5)
C37A C38A C41A 109.9(4)
C40A C38A C41A 109.0(5)
C39A C38A C41A 110.5(4)
C38A C39A H39A 109.5
C38A C39A H39B 109.5
H39A C39A H39B 109.5
C38A C39A H39C 109.5
H39A C39A H39C 109.5
H39B C39A H39C 109.5
C38A C40A H40A 109.5
C38A C40A H40B 109.5
H40A C40A H40B 109.5
C38A C40A H40C 109.5
H40A C40A H40C 109.5
H40B C40A H40C 109.5
C38A C41A H41A 109.5
C38A C41A H41B 109.5
H41A C41A H41B 109.5
C38A C41A H41C 109.5
H41A C41A H41C 109.5
H41B C41A H41C 109.5
N2A C42A C43A 108.5(4)
N2A C42A C33A 124.4(4)
C43A C42A C33A 127.1(5)
C44A C43A C42A 106.9(5)
C44A C43A H43A 126.5
C42A C43A H43A 126.5
C43A C44A C45A 107.2(5)
C43A C44A H44A 126.4
C45A C44A H44A 126.4
N2A C45A C44A 110.2(5)
N2A C45A C46A 122.7(5)
C44A C45A C46A 126.9(5)
C45A C46A C47A 110.8(5)
C45A C46A C49A 111.7(4)
C47A C46A C49A 107.9(5)
C45A C46A C48A 109.1(4)
C47A C46A C48A 109.4(5)
C49A C46A C48A 107.9(5)
C46A C47A H47A 109.5
C46A C47A H47B 109.5
H47A C47A H47B 109.5
C46A C47A H47C 109.5
H47A C47A H47C 109.5
H47B C47A H47C 109.5
C46A C48A H48A 109.5
C46A C48A H48B 109.5
H48A C48A H48B 109.5
C46A C48A H48C 109.5
H48A C48A H48C 109.5
H48B C48A H48C 109.5
C46A C49A H49A 109.5
C46A C49A H49B 109.5
H49A C49A H49B 109.5
C46A C49A H49C 109.5
H49A C49A H49C 109.5
H49B C49A H49C 109.5
C51A C50A C55A 119.6(5)
C51A C50A P1A 117.5(4)
C55A C50A P1A 122.8(4)
C50A C51A C52A 120.6(5)
C50A C51A H51A 119.7
C52A C51A H51A 119.7
C53A C52A C51A 119.8(5)
C53A C52A H52A 120.1
C51A C52A H52A 120.1
C54A C53A C52A 120.5(5)
C54A C53A H53A 119.8
C52A C53A H53A 119.8
C53A C54A C55A 119.9(5)
C53A C54A H54A 120.0
C55A C54A H54A 120.0
C54A C55A C50A 119.5(5)
C54A C55A H55A 120.2
C50A C55A H55A 120.2
C57A C56A C61A 119.4(5)
C57A C56A P1A 117.2(4)
C61A C56A P1A 123.4(4)
C56A C57A C58A 119.7(6)
C56A C57A H57A 120.2
C58A C57A H57A 120.2
C59A C58A C57A 120.7(6)
C59A C58A H58A 119.6
C57A C58A H58A 119.6
C60A C59A C58A 120.4(6)
C60A C59A H59A 119.8
C58A C59A H59A 119.8
C59A C60A C61A 120.3(7)
C59A C60A H60A 119.9
C61A C60A H60A 119.9
C56A C61A C60A 119.6(6)
C56A C61A H61A 120.2
C60A C61A H61A 120.2
C63A C62A C67A 118.5(5)
C63A C62A P1A 123.1(4)
C67A C62A P1A 118.3(4)
C64A C63A C62A 120.3(5)
C64A C63A H63A 119.9
C62A C63A H63A 119.9
C63A C64A C65A 120.4(6)
C63A C64A H64A 119.8
C65A C64A H64A 119.8
C66A C65A C64A 120.0(6)
C66A C65A H65A 120.0
C64A C65A H65A 120.0
C65A C66A C67A 120.0(6)
C65A C66A H66A 120.0
C67A C66A H66A 120.0
C66A C67A C62A 120.7(5)
C66A C67A H67A 119.7
C62A C67A H67A 119.7
C73A C68A C69A 118.1(6)
C73A C68A P2A 124.6(5)
C69A C68A P2A 117.2(4)
C70A C69A C68A 120.8(6)
C70A C69A H69A 119.6
C68A C69A H69A 119.6
C69A C70A C71A 119.3(7)
C69A C70A H70A 120.3
C71A C70A H70A 120.3
C72A C71A C70A 120.6(7)
C72A C71A H71A 119.7
C70A C71A H71A 119.7
C71A C72A C73A 119.9(7)
C71A C72A H72A 120.1
C73A C72A H72A 120.1
C68A C73A C72A 121.1(7)
C68A C73A H73A 119.5
C72A C73A H73A 119.5
C75A C74A C79A 118.5(6)
C75A C74A P2A 118.0(5)
C79A C74A P2A 123.3(5)
C76A C75A C74A 121.8(7)
C76A C75A H75A 119.1
C74A C75A H75A 119.1
C77A C76A C75A 120.4(8)
C77A C76A H76A 119.8
C75A C76A H76A 119.8
C76A C77A C78A 120.7(7)
C76A C77A H77A 119.6
C78A C77A H77A 119.6
C77A C78A C79A 119.5(8)
C77A C78A H78A 120.2
C79A C78A H78A 120.2
C74A C79A C78A 118.8(7)
C74A C79A H79A 120.6
C78A C79A H79A 120.6
C81A C80A C85A 120.0
C81A C80A P2A 117.4(4)
C85A C80A P2A 122.6(4)
C80A C81A C82A 120.0
C80A C81A H81A 120.0
C82A C81A H81A 120.0
C81A C82A C83A 120.0
C81A C82A H82A 120.0
C83A C82A H82A 120.0
C82A C83A C84A 120.0
C82A C83A H83A 120.0
C84A C83A H83A 120.0
C85A C84A C83A 120.0
C85A C84A H84A 120.0
C83A C84A H84A 120.0
C84A C85A C80A 120.0
C84A C85A H85A 120.0
C80A C85A H85A 120.0
C81C C80C C85C 120.0
C81C C80C P2A 121.2(11)
C85C C80C P2A 118.7(11)
C80C C81C C82C 120.0
C80C C81C H81C 120.0
C82C C81C H81C 120.0
C83C C82C C81C 120.0
C83C C82C H82C 120.0
C81C C82C H82C 120.0
C82C C83C C84C 120.0
C82C C83C H83C 120.0
C84C C83C H83C 120.0
C85C C84C C83C 120.0
C85C C84C H84C 120.0
C83C C84C H84C 120.0
C84C C85C C80C 120.0
C84C C85C H85C 120.0
C80C C85C H85C 120.0
N1B Cu1B N2B 93.44(16)
N1B Cu1B P1B 127.30(12)
N2B Cu1B P1B 129.14(12)
N4B Cu2B N3B 94.46(17)
N4B Cu2B P2B 130.21(14)
N3B Cu2B P2B 121.20(12)
C62B P1B C50B 101.6(2)
C62B P1B C56B 104.2(2)
C50B P1B C56B 103.9(2)
C62B P1B Cu1B 119.86(18)
C50B P1B Cu1B 109.27(16)
C56B P1B Cu1B 116.04(16)
C68B P2B C74B 102.8(3)
C68B P2B C80B 104.7(2)
C74B P2B C80B 105.1(3)
C68B P2B Cu2B 114.12(18)
C74B P2B Cu2B 109.07(19)
C80B P2B Cu2B 119.45(18)
C23B O1B C28B 119.9(4)
C5B N1B C2B 107.7(4)
C5B N1B Cu1B 136.0(3)
C2B N1B Cu1B 113.6(3)
C13B N2B C10B 106.6(4)
C13B N2B Cu1B 130.2(3)
C10B N2B Cu1B 106.5(3)
C45B N3B C42B 106.7(4)
C45B N3B Cu2B 131.8(4)
C42B N3B Cu2B 106.2(3)
C37B N4B C34B 106.8(4)
C37B N4B Cu2B 136.9(4)
C34B N4B Cu2B 113.6(3)
C10B C1B C2B 126.2(4)
C10B C1B C18B 118.6(4)
C2B C1B C18B 115.2(4)
N1B C2B C1B 124.2(4)
N1B C2B C3B 107.8(4)
C1B C2B C3B 128.0(5)
C4B C3B C2B 107.2(4)
C4B C3B H3B 126.4
C2B C3B H3B 126.4
C3B C4B C5B 107.2(4)
C3B C4B H4B 126.4
C5B C4B H4B 126.4
N1B C5B C4B 110.0(4)
N1B C5B C6B 121.9(4)
C4B C5B C6B 128.0(4)
C5B C6B C9B 112.0(4)
C5B C6B C8B 109.2(4)
C9B C6B C8B 108.3(5)
C5B C6B C7B 109.1(4)
C9B C6B C7B 109.3(4)
C8B C6B C7B 108.8(5)
C6B C7B H7BA 109.5
C6B C7B H7BB 109.5
H7BA C7B H7BB 109.5
C6B C7B H7BC 109.5
H7BA C7B H7BC 109.5
H7BB C7B H7BC 109.5
C6B C8B H8BA 109.5
C6B C8B H8BB 109.5
H8BA C8B H8BB 109.5
C6B C8B H8BC 109.5
H8BA C8B H8BC 109.5
H8BB C8B H8BC 109.5
C6B C9B H9BA 109.5
C6B C9B H9BB 109.5
H9BA C9B H9BB 109.5
C6B C9B H9BC 109.5
H9BA C9B H9BC 109.5
H9BB C9B H9BC 109.5
C1B C10B N2B 123.0(4)
C1B C10B C11B 128.5(4)
N2B C10B C11B 108.2(4)
C12B C11B C10B 107.2(4)
C12B C11B H11B 126.4
C10B C11B H11B 126.4
C11B C12B C13B 107.1(4)
C11B C12B H12B 126.4
C13B C12B H12B 126.4
N2B C13B C12B 110.9(4)
N2B C13B C14B 121.7(4)
C12B C13B C14B 127.1(4)
C17B C14B C13B 110.8(5)
C15D C14B C13B 112.4(10)
C15D C14B C16D 116.2(15)
C13B C14B C16D 106.4(10)
C17B C14B C15B 110.5(6)
C13B C14B C15B 112.0(5)
C17B C14B C16B 108.8(6)
C13B C14B C16B 107.2(4)
C15B C14B C16B 107.3(6)
C15D C14B C17D 108.8(15)
C13B C14B C17D 108.4(9)
C16D C14B C17D 104.1(14)
C14B C15B H15G 109.5
C14B C15B H15H 109.5
H15G C15B H15H 109.5
C14B C15B H15I 109.5
H15G C15B H15I 109.5
H15H C15B H15I 109.5
C14B C16B H16G 109.5
C14B C16B H16H 109.5
H16G C16B H16H 109.5
C14B C16B H16I 109.5
H16G C16B H16I 109.5
H16H C16B H16I 109.5
C14B C17B H17G 109.5
C14B C17B H17H 109.5
H17G C17B H17H 109.5
C14B C17B H17I 109.5
H17G C17B H17I 109.5
H17H C17B H17I 109.5
C14B C15D H15J 109.5
C14B C15D H15K 109.5
H15J C15D H15K 109.5
C14B C15D H15L 109.5
H15J C15D H15L 109.5
H15K C15D H15L 109.5
C14B C16D H16J 109.5
C14B C16D H16K 109.5
H16J C16D H16K 109.5
C14B C16D H16L 109.5
H16J C16D H16L 109.5
H16K C16D H16L 109.5
C14B C17D H17J 109.5
C14B C17D H17K 109.5
H17J C17D H17K 109.5
C14B C17D H17L 109.5
H17J C17D H17L 109.5
H17K C17D H17L 109.5
C19B C18B C23B 118.1(5)
C19B C18B C1B 116.2(4)
C23B C18B C1B 125.7(4)
C20B C19B C18B 120.7(5)
C20B C19B H19B 119.6
C18B C19B H19B 119.6
C21B C20B C19B 120.0(5)
C21B C20B H20B 120.0
C19B C20B H20B 120.0
C20B C21B C22B 121.8(5)
C20B C21B H21B 119.1
C22B C21B H21B 119.1
C21B C22B C23B 117.9(5)
C21B C22B C24B 119.4(5)
C23B C22B C24B 122.6(5)
O1B C23B C22B 121.9(5)
O1B C23B C18B 116.5(4)
C22B C23B C18B 121.5(5)
C22B C24B C27B 110.5(4)
C22B C24B C25B 109.3(4)
C27B C24B C25B 109.9(5)
C22B C24B C26B 109.6(4)
C27B C24B C26B 108.6(4)
C25B C24B C26B 109.0(4)
C24B C25B H25D 109.5
C24B C25B H25E 109.5
H25D C25B H25E 109.5
C24B C25B H25F 109.5
H25D C25B H25F 109.5
H25E C25B H25F 109.5
C24B C26B H26D 109.5
C24B C26B H26E 109.5
H26D C26B H26E 109.5
C24B C26B H26F 109.5
H26D C26B H26F 109.5
H26E C26B H26F 109.5
C32B C27B C28B 117.7(5)
C32B C27B C24B 120.7(5)
C28B C27B C24B 121.6(5)
O1B C28B C27B 123.1(4)
O1B C28B C29B 115.4(4)
C27B C28B C29B 121.4(5)
C30B C29B C28B 117.8(5)
C30B C29B C33B 118.0(5)
C28B C29B C33B 124.2(4)
C31B C30B C29B 121.1(5)
C31B C30B H30B 119.5
C29B C30B H30B 119.5
C32B C31B C30B 119.5(5)
C32B C31B H31B 120.2
C30B C31B H31B 120.2
C31B C32B C27B 122.4(5)
C31B C32B H32B 118.8
C27B C32B H32B 118.8
C42B C33B C34B 126.7(5)
C42B C33B C29B 117.4(4)
C34B C33B C29B 115.7(4)
N4B C34B C35B 109.1(4)
N4B C34B C33B 123.7(4)
C35B C34B C33B 127.2(5)
C36B C35B C34B 106.2(5)
C36B C35B H35B 126.9
C34B C35B H35B 126.9
C35B C36B C37B 108.1(5)
C35B C36B H36B 126.0
C37B C36B H36B 126.0
N4B C37B C36B 109.8(5)
N4B C37B C38B 121.2(5)
C36B C37B C38B 128.8(5)
C37B C38B C41B 108.4(5)
C37B C38B C40B 111.8(5)
C41B C38B C40B 110.2(6)
C37B C38B C39B 109.4(5)
C41B C38B C39B 108.9(6)
C40B C38B C39B 108.2(6)
C38B C39B H39D 109.5
C38B C39B H39E 109.5
H39D C39B H39E 109.5
C38B C39B H39F 109.5
H39D C39B H39F 109.5
H39E C39B H39F 109.5
C38B C40B H40D 109.5
C38B C40B H40E 109.5
H40D C40B H40E 109.5
C38B C40B H40F 109.5
H40D C40B H40F 109.5
H40E C40B H40F 109.5
C38B C41B H41D 109.5
C38B C41B H41E 109.5
H41D C41B H41E 109.5
C38B C41B H41F 109.5
H41D C41B H41F 109.5
H41E C41B H41F 109.5
C33B C42B N3B 123.3(4)
C33B C42B C43B 128.0(5)
N3B C42B C43B 108.4(4)
C44B C43B C42B 107.2(5)
C44B C43B H43B 126.4
C42B C43B H43B 126.4
C43B C44B C45B 107.1(5)
C43B C44B H44B 126.4
C45B C44B H44B 126.4
N3B C45B C44B 110.6(5)
N3B C45B C46B 122.0(5)
C44B C45B C46B 127.2(5)
C45B C46B C47B 107.1(5)
C45B C46B C49B 111.5(5)
C47B C46B C49B 112.2(5)
C45B C46B C49D 113.8(14)
C45B C46B C48D 112.8(13)
C49D C46B C48D 123.7(19)
C45B C46B C48B 109.1(5)
C47B C46B C48B 109.3(5)
C49B C46B C48B 107.7(5)
C45B C46B C47D 103.6(13)
C49D C46B C47D 103(2)
C48D C46B C47D 95.4(18)
C55B C50B C51B 118.5(5)
C55B C50B P1B 118.6(4)
C51B C50B P1B 122.9(4)
C52B C51B C50B 120.8(5)
C52B C51B H51B 119.6
C50B C51B H51B 119.6
C53B C52B C51B 120.2(6)
C53B C52B H52B 119.9
C51B C52B H52B 119.9
C54B C53B C52B 119.0(6)
C54B C53B H53B 120.5
C52B C53B H53B 120.5
C53B C54B C55B 121.4(6)
C53B C54B H54B 119.3
C55B C54B H54B 119.3
C50B C55B C54B 119.9(6)
C50B C55B H55B 120.1
C54B C55B H55B 120.1
C57B C56B C61B 119.0(5)
C57B C56B P1B 123.7(4)
C61B C56B P1B 117.2(4)
C56B C57B C58B 120.1(5)
C56B C57B H57B 120.0
C58B C57B H57B 120.0
C57B C58B C59B 120.7(6)
C57B C58B H58B 119.6
C59B C58B H58B 119.6
C60B C59B C58B 119.7(5)
C60B C59B H59B 120.2
C58B C59B H59B 120.2
C59B C60B C61B 120.5(5)
C59B C60B H60B 119.7
C61B C60B H60B 119.7
C60B C61B C56B 119.9(5)
C60B C61B H61B 120.0
C56B C61B H61B 120.0
C63B C62B C67B 118.9(5)
C63B C62B P1B 123.6(4)
C67B C62B P1B 117.5(4)
C64B C63B C62B 120.3(6)
C64B C63B H63B 119.9
C62B C63B H63B 119.9
C65B C64B C63B 119.3(6)
C65B C64B H64B 120.4
C63B C64B H64B 120.4
C64B C65B C66B 121.7(6)
C64B C65B H65B 119.1
C66B C65B H65B 119.1
C65B C66B C67B 119.3(6)
C65B C66B H66B 120.4
C67B C66B H66B 120.4
C66B C67B C62B 120.6(6)
C66B C67B H67B 119.7
C62B C67B H67B 119.7
C69B C68B C73B 119.1(5)
C69B C68B P2B 124.0(4)
C73B C68B P2B 116.9(4)
C68B C69B C70B 120.0(6)
C68B C69B H69B 120.0
C70B C69B H69B 120.0
C71B C70B C69B 119.9(6)
C71B C70B H70B 120.0
C69B C70B H70B 120.0
C70B C71B C72B 120.9(6)
C70B C71B H71B 119.5
C72B C71B H71B 119.5
C73B C72B C71B 119.5(6)
C73B C72B H72B 120.2
C71B C72B H72B 120.2
C72B C73B C68B 120.6(6)
C72B C73B H73B 119.7
C68B C73B H73B 119.7
C75B C74B C79B 118.3(5)
C75B C74B P2B 120.0(4)
C79B C74B P2B 121.7(5)
C76B C75B C74B 121.6(6)
C76B C75B H75B 119.2
C74B C75B H75B 119.2
C75B C76B C77B 119.7(7)
C75B C76B H76B 120.1
C77B C76B H76B 120.1
C78B C77B C76B 118.9(7)
C78B C77B H77B 120.5
C76B C77B H77B 120.5
C77B C78B C79B 121.5(6)
C77B C78B H78B 119.3
C79B C78B H78B 119.3
C78B C79B C74B 120.0(6)
C78B C79B H79B 120.0
C74B C79B H79B 120.0
C81B C80B C85B 117.3(5)
C81B C80B P2B 119.3(4)
C85B C80B P2B 123.4(5)
C82B C81B C80B 122.2(6)
C82B C81B H81B 118.9
C80B C81B H81B 118.9
C81B C82B C83B 120.2(6)
C81B C82B H82B 119.9
C83B C82B H82B 119.9
C84B C83B C82B 118.6(6)
C84B C83B H83B 120.7
C82B C83B H83B 120.7
C83B C84B C85B 120.7(6)
C83B C84B H84B 119.7
C85B C84B H84B 119.7
C80B C85B C84B 121.0(6)
C80B C85B H85B 119.5
C84B C85B H85B 119.5
C46B C47B H47D 109.5
C46B C47B H47E 109.5
H47D C47B H47E 109.5
C46B C47B H47F 109.5
H47D C47B H47F 109.5
H47E C47B H47F 109.5
C46B C48B H48D 109.5
C46B C48B H48E 109.5
H48D C48B H48E 109.5
C46B C48B H48F 109.5
H48D C48B H48F 109.5
H48E C48B H48F 109.5
C46B C49B H49D 109.5
C46B C49B H49E 109.5
H49D C49B H49E 109.5
C46B C49B H49F 109.5
H49D C49B H49F 109.5
H49E C49B H49F 109.5
C46B C47D H47G 109.5
C46B C47D H47H 109.5
H47G C47D H47H 109.5
C46B C47D H47I 109.5
H47G C47D H47I 109.5
H47H C47D H47I 109.5
C46B C48D H48G 109.5
C46B C48D H48H 109.5
H48G C48D H48H 109.5
C46B C48D H48I 109.5
H48G C48D H48I 109.5
H48H C48D H48I 109.5
C46B C49D H49G 109.5
C46B C49D H49H 109.5
H49G C49D H49H 109.5
C46B C49D H49I 109.5
H49G C49D H49I 109.5
H49H C49D H49I 109.5
C2S C1S C6S 120.0
C2S C1S H1S 120.0
C6S C1S H1S 120.0
C1S C2S C3S 120.0
C1S C2S H2S 120.0
C3S C2S H2S 120.0
C4S C3S C2S 120.0
C4S C3S H3S 120.0
C2S C3S H3S 120.0
C3S C4S C5S 120.0
C3S C4S H4S 120.0
C5S C4S H4S 120.0
C4S C5S C6S 120.0
C4S C5S H5S 120.0
C6S C5S H5S 120.0
C5S C6S C1S 120.0
C5S C6S H6S 120.0
C1S C6S H6S 120.0
C2T C1T C6T 120.0
C2T C1T H1T 120.0
C6T C1T H1T 120.0
C3T C2T C1T 120.0
C3T C2T H2T 120.0
C1T C2T H2T 120.0
C2T C3T C4T 120.0
C2T C3T H3T 120.0
C4T C3T H3T 120.0
C5T C4T C3T 120.0
C5T C4T H4T 120.0
C3T C4T H4T 120.0
C4T C5T C6T 120.0
C4T C5T H5T 120.0
C6T C5T H5T 120.0
C5T C6T C1T 120.0
C5T C6T H6T 120.0
C1T C6T H6T 120.0
C12S C11S C16S 120.0
C12S C11S H11S 120.0
C16S C11S H11S 120.0
C13S C12S C11S 120.0
C13S C12S H12S 120.0
C11S C12S H12S 120.0
C12S C13S C14S 120.0
C12S C13S H13S 120.0
C14S C13S H13S 120.0
C15S C14S C13S 120.0
C15S C14S H14S 120.0
C13S C14S H14S 120.0
C14S C15S C16S 120.0
C14S C15S H15S 120.0
C16S C15S H15S 120.0
C17S C16S C15S 121.7(11)
C17S C16S C11S 118.2(10)
C15S C16S C11S 120.0
C16S C17S H17M 109.5
C16S C17S H17N 109.5
H17M C17S H17N 109.5
C16S C17S H17O 109.5
H17M C17S H17O 109.5
H17N C17S H17O 109.5
C22S C21S C26S 120.0
C22S C21S H21S 120.0
C26S C21S H21S 120.0
C23S C22S C21S 120.0
C23S C22S H22S 120.0
C21S C22S H22S 120.0
C24S C23S C22S 120.0
C24S C23S H23S 120.0
C22S C23S H23S 120.0
C23S C24S C25S 120.0
C23S C24S H24S 120.0
C25S C24S H24S 120.0
C26S C25S C24S 120.0
C26S C25S H25S 120.0
C24S C25S H25S 120.0
C25S C26S C21S 120.0
C25S C26S C27S 123.8(10)
C21S C26S C27S 116.1(10)
C26S C27S H27A 109.5
C26S C27S H27B 109.5
H27A C27S H27B 109.5
C26S C27S H27C 109.5
H27A C27S H27C 109.5
H27B C27S H27C 109.5
C22T C21T C26T 120.0
C22T C21T H21T 120.0
C26T C21T H21T 120.0
C21T C22T C23T 120.0
C21T C22T H22T 120.0
C23T C22T H22T 120.0
C22T C23T C24T 120.0
C22T C23T H23T 120.0
C24T C23T H23T 120.0
C25T C24T C23T 120.0
C25T C24T H24T 120.0
C23T C24T H24T 120.0
C24T C25T C26T 120.0
C24T C25T H25T 120.0
C26T C25T H25T 120.0
C25T C26T C21T 120.0
C25T C26T C27T 136(4)
C21T C26T C27T 104(4)
C26T C27T H27D 109.5
C26T C27T H27E 109.5
H27D C27T H27E 109.5
C26T C27T H27F 109.5
H27D C27T H27F 109.5
H27E C27T H27F 109.5
C32S C31S C36S 120.0
C32S C31S H31S 120.0
C36S C31S H31S 120.0
C33S C32S C31S 120.0
C33S C32S H32S 120.0
C31S C32S H32S 120.0
C34S C33S C32S 120.0
C34S C33S H33S 120.0
C32S C33S H33S 120.0
C35S C34S C33S 120.0
C35S C34S H34S 120.0
C33S C34S H34S 120.0
C34S C35S C36S 120.0
C34S C35S H35S 120.0
C36S C35S H35S 120.0
C35S C36S C31S 120.0
C35S C36S C37S 121.3(14)
C31S C36S C37S 118.7(14)
C36S C37S H37A 109.5
C36S C37S H37B 109.5
H37A C37S H37B 109.5
C36S C37S H37C 109.5
H37A C37S H37C 109.5
H37B C37S H37C 109.5
C32T C31T C36T 120.0
C32T C31T H31T 120.0
C36T C31T H31T 120.0
C31T C32T C33T 120.0
C31T C32T H32T 120.0
C33T C32T H32T 120.0
C34T C33T C32T 120.0
C34T C33T H33T 120.0
C32T C33T H33T 120.0
C33T C34T C35T 120.0
C33T C34T H34T 120.0
C35T C34T H34T 120.0
C36T C35T C34T 120.0
C36T C35T H35T 120.0
C34T C35T H35T 120.0
C35T C36T C31T 120.0
C35T C36T C37T 121.9(17)
C31T C36T C37T 118.0(17)
C36T C37T H37D 109.5
C36T C37T H37E 109.5
H37D C37T H37E 109.5
C36T C37T H37F 109.5
H37D C37T H37F 109.5
H37E C37T H37F 109.5

loop_
_geom_bond_atom_site_label_1
_geom_bond_atom_site_label_2
_geom_bond_distance
Cu1A N2A 1.948(4)
Cu1A N1A 1.988(4)
Cu1A P1A 2.1536(14)
Cu2A N3A 1.953(4)
Cu2A N4A 2.004(4)
Cu2A P2A 2.1513(15)
P1A C56A 1.817(5)
P1A C62A 1.823(5)
P1A C50A 1.825(5)
P2A C80C 1.805(11)
P2A C68A 1.811(5)
P2A C74A 1.819(5)
P2A C80A 1.845(5)
O1A C23A 1.378(6)
O1A C28A 1.380(6)
N1A C37A 1.323(6)
N1A C34A 1.409(6)
N2A C45A 1.339(6)
N2A C42A 1.401(6)
N3A C13A 1.336(7)
N3A C10A 1.395(7)
N4A C5A 1.337(7)
N4A C2A 1.408(7)
C1A C2A 1.395(7)
C1A C10A 1.435(7)
C1A C18A 1.487(7)
C2A C3A 1.428(8)
C3A C4A 1.359(8)
C3A H3A 0.9500
C4A C5A 1.417(8)
C4A H4A 0.9500
C5A C6A 1.508(8)
C6A C9A 1.498(9)
C6A C8C 1.516(14)
C6A C9C 1.539(15)
C6A C7C 1.545(14)
C6A C7A 1.556(10)
C6A C8A 1.559(11)
C7A H7AA 0.9800
C7A H7AB 0.9800
C7A H7AC 0.9800
C8A H8AA 0.9800
C8A H8AB 0.9800
C8A H8AC 0.9800
C9A H9AA 0.9800
C9A H9AB 0.9800
C9A H9AC 0.9800
C7C H7CA 0.9800
C7C H7CB 0.9800
C7C H7CC 0.9800
C8C H8CA 0.9800
C8C H8CB 0.9800
C8C H8CC 0.9800
C9C H9CA 0.9800
C9C H9CB 0.9800
C9C H9CC 0.9800
C10A C11A 1.403(7)
C11A C12A 1.375(8)
C11A H11A 0.9500
C12A C13A 1.404(8)
C12A H12A 0.9500
C13A C14A 1.525(8)
C14A C16A 1.542(16)
C14A C17C 1.542(10)
C14A C15C 1.542(11)
C14A C15A 1.544(16)
C14A C16C 1.545(10)
C14A C17A 1.551(16)
C15A H15A 0.9800
C15A H15B 0.9800
C15A H15C 0.9800
C16A H16A 0.9800
C16A H16B 0.9800
C16A H16C 0.9800
C17A H17A 0.9800
C17A H17B 0.9800
C17A H17C 0.9800
C15C H15D 0.9800
C15C H15E 0.9800
C15C H15F 0.9800
C16C H16D 0.9800
C16C H16E 0.9800
C16C H16F 0.9800
C17C H17D 0.9800
C17C H17E 0.9800
C17C H17F 0.9800
C18A C19A 1.391(7)
C18A C23A 1.405(7)
C19A C20A 1.373(8)
C19A H19A 0.9500
C20A C21A 1.373(8)
C20A H20A 0.9500
C21A C22A 1.396(8)
C21A H21A 0.9500
C22A C23A 1.392(7)
C22A C24A 1.515(8)
C24A C27A 1.523(8)
C24A C25A 1.544(8)
C24A C26A 1.550(8)
C25A H25A 0.9800
C25A H25B 0.9800
C25A H25C 0.9800
C26A H26A 0.9800
C26A H26B 0.9800
C26A H26C 0.9800
C27A C32A 1.388(7)
C27A C28A 1.401(7)
C28A C29A 1.392(7)
C29A C30A 1.387(7)
C29A C33A 1.503(7)
C30A C31A 1.393(7)
C30A H30A 0.9500
C31A C32A 1.374(8)
C31A H31A 0.9500
C32A H32A 0.9500
C33A C34A 1.402(7)
C33A C42A 1.409(7)
C34A C35A 1.423(7)
C35A C36A 1.360(7)
C35A H35A 0.9500
C36A C37A 1.428(7)
C36A H36A 0.9500
C37A C38A 1.515(7)
C38A C40A 1.526(7)
C38A C39A 1.527(7)
C38A C41A 1.538(7)
C39A H39A 0.9800
C39A H39B 0.9800
C39A H39C 0.9800
C40A H40A 0.9800
C40A H40B 0.9800
C40A H40C 0.9800
C41A H41A 0.9800
C41A H41B 0.9800
C41A H41C 0.9800
C42A C43A 1.408(7)
C43A C44A 1.378(8)
C43A H43A 0.9500
C44A C45A 1.408(7)
C44A H44A 0.9500
C45A C46A 1.508(7)
C46A C47A 1.528(8)
C46A C49A 1.534(7)
C46A C48A 1.541(8)
C47A H47A 0.9800
C47A H47B 0.9800
C47A H47C 0.9800
C48A H48A 0.9800
C48A H48B 0.9800
C48A H48C 0.9800
C49A H49A 0.9800
C49A H49B 0.9800
C49A H49C 0.9800
C50A C51A 1.380(7)
C50A C55A 1.401(7)
C51A C52A 1.387(7)
C51A H51A 0.9500
C52A C53A 1.382(8)
C52A H52A 0.9500
C53A C54A 1.381(8)
C53A H53A 0.9500
C54A C55A 1.399(7)
C54A H54A 0.9500
C55A H55A 0.9500
C56A C57A 1.388(8)
C56A C61A 1.393(8)
C57A C58A 1.391(8)
C57A H57A 0.9500
C58A C59A 1.371(9)
C58A H58A 0.9500
C59A C60A 1.359(10)
C59A H59A 0.9500
C60A C61A 1.405(9)
C60A H60A 0.9500
C61A H61A 0.9500
C62A C63A 1.381(7)
C62A C67A 1.386(7)
C63A C64A 1.375(8)
C63A H63A 0.9500
C64A C65A 1.381(9)
C64A H64A 0.9500
C65A C66A 1.353(8)
C65A H65A 0.9500
C66A C67A 1.384(8)
C66A H66A 0.9500
C67A H67A 0.9500
C68A C73A 1.368(8)
C68A C69A 1.375(8)
C69A C70A 1.372(9)
C69A H69A 0.9500
C70A C71A 1.378(10)
C70A H70A 0.9500
C71A C72A 1.333(11)
C71A H71A 0.9500
C72A C73A 1.381(10)
C72A H72A 0.9500
C73A H73A 0.9500
C74A C75A 1.383(8)
C74A C79A 1.394(8)
C75A C76A 1.362(9)
C75A H75A 0.9500
C76A C77A 1.337(13)
C76A H76A 0.9500
C77A C78A 1.387(13)
C77A H77A 0.9500
C78A C79A 1.413(10)
C78A H78A 0.9500
C79A H79A 0.9500
C80A C81A 1.3900
C80A C85A 1.3900
C81A C82A 1.3900
C81A H81A 0.9500
C82A C83A 1.3900
C82A H82A 0.9500
C83A C84A 1.3900
C83A H83A 0.9500
C84A C85A 1.3900
C84A H84A 0.9500
C85A H85A 0.9500
C80C C81C 1.3900
C80C C85C 1.3900
C81C C82C 1.3900
C81C H81C 0.9500
C82C C83C 1.3900
C82C H82C 0.9500
C83C C84C 1.3900
C83C H83C 0.9500
C84C C85C 1.3900
C84C H84C 0.9500
C85C H85C 0.9500
Cu1B N1B 1.963(4)
Cu1B N2B 1.992(4)
Cu1B P1B 2.1563(14)
Cu2B N4B 1.943(4)
Cu2B N3B 1.998(4)
Cu2B P2B 2.1487(16)
P1B C62B 1.815(5)
P1B C50B 1.820(5)
P1B C56B 1.828(5)
P2B C68B 1.821(6)
P2B C74B 1.821(6)
P2B C80B 1.821(5)
O1B C23B 1.358(6)
O1B C28B 1.379(6)
N1B C5B 1.343(6)
N1B C2B 1.398(6)
N2B C13B 1.327(6)
N2B C10B 1.412(6)
N3B C45B 1.337(7)
N3B C42B 1.402(6)
N4B C37B 1.348(7)
N4B C34B 1.395(6)
C1B C10B 1.405(7)
C1B C2B 1.410(7)
C1B C18B 1.506(7)
C2B C3B 1.420(7)
C3B C4B 1.377(7)
C3B H3B 0.9500
C4B C5B 1.410(7)
C4B H4B 0.9500
C5B C6B 1.521(7)
C6B C9B 1.527(7)
C6B C8B 1.534(7)
C6B C7B 1.536(8)
C7B H7BA 0.9800
C7B H7BB 0.9800
C7B H7BC 0.9800
C8B H8BA 0.9800
C8B H8BB 0.9800
C8B H8BC 0.9800
C9B H9BA 0.9800
C9B H9BB 0.9800
C9B H9BC 0.9800
C10B C11B 1.413(7)
C11B C12B 1.362(7)
C11B H11B 0.9500
C12B C13B 1.413(7)
C12B H12B 0.9500
C13B C14B 1.514(7)
C14B C17B 1.508(8)
C14B C15D 1.513(14)
C14B C16D 1.518(14)
C14B C15B 1.519(8)
C14B C16B 1.554(8)
C14B C17D 1.559(14)
C15B H15G 0.9800
C15B H15H 0.9800
C15B H15I 0.9800
C16B H16G 0.9800
C16B H16H 0.9800
C16B H16I 0.9800
C17B H17G 0.9800
C17B H17H 0.9800
C17B H17I 0.9800
C15D H15J 0.9800
C15D H15K 0.9800
C15D H15L 0.9800
C16D H16J 0.9800
C16D H16K 0.9800
C16D H16L 0.9800
C17D H17J 0.9800
C17D H17K 0.9800
C17D H17L 0.9800
C18B C19B 1.401(7)
C18B C23B 1.407(7)
C19B C20B 1.391(7)
C19B H19B 0.9500
C20B C21B 1.368(8)
C20B H20B 0.9500
C21B C22B 1.398(7)
C21B H21B 0.9500
C22B C23B 1.400(7)
C22B C24B 1.517(7)
C24B C27B 1.520(7)
C24B C25B 1.539(7)
C24B C26B 1.546(7)
C25B H25D 0.9800
C25B H25E 0.9800
C25B H25F 0.9800
C26B H26D 0.9800
C26B H26E 0.9800
C26B H26F 0.9800
C27B C32B 1.388(7)
C27B C28B 1.388(7)
C28B C29B 1.408(7)
C29B C30B 1.387(7)
C29B C33B 1.500(7)
C30B C31B 1.385(8)
C30B H30B 0.9500
C31B C32B 1.351(8)
C31B H31B 0.9500
C32B H32B 0.9500
C33B C42B 1.397(7)
C33B C34B 1.419(7)
C34B C35B 1.410(7)
C35B C36B 1.375(8)
C35B H35B 0.9500
C36B C37B 1.402(8)
C36B H36B 0.9500
C37B C38B 1.512(8)
C38B C41B 1.523(9)
C38B C40B 1.528(9)
C38B C39B 1.536(8)
C39B H39D 0.9800
C39B H39E 0.9800
C39B H39F 0.9800
C40B H40D 0.9800
C40B H40E 0.9800
C40B H40F 0.9800
C41B H41D 0.9800
C41B H41E 0.9800
C41B H41F 0.9800
C42B C43B 1.426(7)
C43B C44B 1.357(7)
C43B H43B 0.9500
C44B C45B 1.423(7)
C44B H44B 0.9500
C45B C46B 1.501(8)
C46B C47B 1.509(8)
C46B C49B 1.524(8)
C46B C49D 1.528(15)
C46B C48D 1.550(15)
C46B C48B 1.576(7)
C46B C47D 1.597(15)
C50B C55B 1.383(7)
C50B C51B 1.394(7)
C51B C52B 1.389(8)
C51B H51B 0.9500
C52B C53B 1.383(9)
C52B H52B 0.9500
C53B C54B 1.368(9)
C53B H53B 0.9500
C54B C55B 1.396(8)
C54B H54B 0.9500
C55B H55B 0.9500
C56B C57B 1.379(7)
C56B C61B 1.399(7)
C57B C58B 1.381(8)
C57B H57B 0.9500
C58B C59B 1.385(8)
C58B H58B 0.9500
C59B C60B 1.357(8)
C59B H59B 0.9500
C60B C61B 1.392(8)
C60B H60B 0.9500
C61B H61B 0.9500
C62B C63B 1.392(7)
C62B C67B 1.393(7)
C63B C64B 1.388(8)
C63B H63B 0.9500
C64B C65B 1.368(10)
C64B H64B 0.9500
C65B C66B 1.369(9)
C65B H65B 0.9500
C66B C67B 1.381(8)
C66B H66B 0.9500
C67B H67B 0.9500
C68B C69B 1.386(8)
C68B C73B 1.395(8)
C69B C70B 1.396(8)
C69B H69B 0.9500
C70B C71B 1.363(9)
C70B H70B 0.9500
C71B C72B 1.382(9)
C71B H71B 0.9500
C72B C73B 1.378(8)
C72B H72B 0.9500
C73B H73B 0.9500
C74B C75B 1.385(8)
C74B C79B 1.396(8)
C75B C76B 1.383(9)
C75B H75B 0.9500
C76B C77B 1.389(9)
C76B H76B 0.9500
C77B C78B 1.379(10)
C77B H77B 0.9500
C78B C79B 1.380(9)
C78B H78B 0.9500
C79B H79B 0.9500
C80B C81B 1.365(8)
C80B C85B 1.369(8)
C81B C82B 1.365(9)
C81B H81B 0.9500
C82B C83B 1.366(9)
C82B H82B 0.9500
C83B C84B 1.362(9)
C83B H83B 0.9500
C84B C85B 1.378(9)
C84B H84B 0.9500
C85B H85B 0.9500
C47B H47D 0.9800
C47B H47E 0.9800
C47B H47F 0.9800
C48B H48D 0.9800
C48B H48E 0.9800
C48B H48F 0.9800
C49B H49D 0.9800
C49B H49E 0.9800
C49B H49F 0.9800
C47D H47G 0.9800
C47D H47H 0.9800
C47D H47I 0.9800
C48D H48G 0.9800
C48D H48H 0.9800
C48D H48I 0.9800
C49D H49G 0.9800
C49D H49H 0.9800
C49D H49I 0.9800
C1S C2S 1.3900
C1S C6S 1.3900
C1S H1S 0.9500
C2S C3S 1.3900
C2S H2S 0.9500
C3S C4S 1.3900
C3S H3S 0.9500
C4S C5S 1.3900
C4S H4S 0.9500
C5S C6S 1.3900
C5S H5S 0.9500
C6S H6S 0.9500
C1T C2T 1.3900
C1T C6T 1.3900
C1T H1T 0.9500
C2T C3T 1.3900
C2T H2T 0.9500
C3T C4T 1.3900
C3T H3T 0.9500
C4T C5T 1.3900
C4T H4T 0.9500
C5T C6T 1.3900
C5T H5T 0.9500
C6T H6T 0.9500
C11S C12S 1.3900
C11S C16S 1.3900
C11S H11S 0.9500
C12S C13S 1.3900
C12S H12S 0.9500
C13S C14S 1.3900
C13S H13S 0.9500
C14S C15S 1.3900
C14S H14S 0.9500
C15S C16S 1.3900
C15S H15S 0.9500
C16S C17S 1.336(19)
C17S H17M 0.9800
C17S H17N 0.9800
C17S H17O 0.9800
C21S C22S 1.3900
C21S C26S 1.3900
C21S H21S 0.9500
C22S C23S 1.3900
C22S H22S 0.9500
C23S C24S 1.3900
C23S H23S 0.9500
C24S C25S 1.3900
C24S H24S 0.9500
C25S C26S 1.3900
C25S H25S 0.9500
C26S C27S 1.557(17)
C27S H27A 0.9800
C27S H27B 0.9800
C27S H27C 0.9800
C21T C22T 1.3900
C21T C26T 1.3900
C21T H21T 0.9500
C22T C23T 1.3900
C22T H22T 0.9500
C23T C24T 1.3900
C23T H23T 0.9500
C24T C25T 1.3900
C24T H24T 0.9500
C25T C26T 1.3900
C25T H25T 0.9500
C26T C27T 1.58(3)
C27T H27D 0.9800
C27T H27E 0.9800
C27T H27F 0.9800
C31S C32S 1.3900
C31S C36S 1.3900
C31S H31S 0.9500
C32S C33S 1.3900
C32S H32S 0.9500
C33S C34S 1.3900
C33S H33S 0.9500
C34S C35S 1.3900
C34S H34S 0.9500
C35S C36S 1.3900
C35S H35S 0.9500
C36S C37S 1.506(18)
C37S H37A 0.9800
C37S H37B 0.9800
C37S H37C 0.9800
C31T C32T 1.3900
C31T C36T 1.3900
C31T H31T 0.9500
C32T C33T 1.3900
C32T H32T 0.9500
C33T C34T 1.3900
C33T H33T 0.9500
C34T C35T 1.3900
C34T H34T 0.9500
C35T C36T 1.3900
C35T H35T 0.9500
C36T C37T 1.529(19)
C37T H37D 0.9800
C37T H37E 0.9800
C37T H37F 0.9800

loop_
_geom_torsion_atom_site_label_1
_geom_torsion_atom_site_label_2
_geom_torsion_atom_site_label_3
_geom_torsion_atom_site_label_4
_geom_torsion
C10A C1A C2A N4A 4.8(8)
C18A C1A C2A N4A -179.3(5)
C10A C1A C2A C3A 176.5(5)
C18A C1A C2A C3A -7.5(8)
C5A N4A C2A C1A 169.7(5)
Cu2A N4A C2A C1A -47.1(6)
C5A N4A C2A C3A -3.4(6)
Cu2A N4A C2A C3A 139.8(4)
C1A C2A C3A C4A -169.5(6)
N4A C2A C3A C4A 3.3(6)
C2A C3A C4A C5A -1.9(7)
C2A N4A C5A C4A 2.3(6)
Cu2A N4A C5A C4A -126.9(5)
C2A N4A C5A C6A -172.2(5)
Cu2A N4A C5A C6A 58.6(8)
C3A C4A C5A N4A -0.3(7)
C3A C4A C5A C6A 173.7(6)
N4A C5A C6A C9A -62.0(10)
C4A C5A C6A C9A 124.6(9)
N4A C5A C6A C8C 101.9(17)
C4A C5A C6A C8C -71.5(17)
N4A C5A C6A C9C -25.9(13)
C4A C5A C6A C9C 160.7(12)
N4A C5A C6A C7C -136.2(12)
C4A C5A C6A C7C 50.4(13)
N4A C5A C6A C7A 172.1(8)
C4A C5A C6A C7A -1.2(10)
N4A C5A C6A C8A 60.2(9)
C4A C5A C6A C8A -113.2(9)
C13A N3A C10A C11A -0.3(6)
Cu2A N3A C10A C11A -168.4(3)
C13A N3A C10A C1A -179.3(5)
Cu2A N3A C10A C1A 12.7(6)
C2A C1A C10A N3A 17.7(8)
C18A C1A C10A N3A -158.4(5)
C2A C1A C10A C11A -161.0(5)
C18A C1A C10A C11A 22.9(8)
N3A C10A C11A C12A -0.7(6)
C1A C10A C11A C12A 178.2(5)
C10A C11A C12A C13A 1.4(6)
C10A N3A C13A C12A 1.2(6)
Cu2A N3A C13A C12A 165.2(4)
C10A N3A C13A C14A -175.4(5)
Cu2A N3A C13A C14A -11.5(9)
C11A C12A C13A N3A -1.7(6)
C11A C12A C13A C14A 174.7(5)
N3A C13A C14A C16A -48(3)
C12A C13A C14A C16A 136(3)
N3A C13A C14A C17C -151.8(15)
C12A C13A C14A C17C 32.2(16)
N3A C13A C14A C15C 82(2)
C12A C13A C14A C15C -94(2)
N3A C13A C14A C15A 82(8)
C12A C13A C14A C15A -94(8)
N3A C13A C14A C16C -33.7(11)
C12A C13A C14A C16C 150.3(10)
N3A C13A C14A C17A 179(3)
C12A C13A C14A C17A 3(3)
C2A C1A C18A C19A -119.0(6)
C10A C1A C18A C19A 57.3(6)
C2A C1A C18A C23A 58.7(7)
C10A C1A C18A C23A -124.9(5)
C23A C18A C19A C20A -1.0(8)
C1A C18A C19A C20A 176.9(5)
C18A C19A C20A C21A -0.8(9)
C19A C20A C21A C22A 1.7(9)
C20A C21A C22A C23A -0.7(8)
C20A C21A C22A C24A 179.2(5)
C28A O1A C23A C22A 1.6(7)
C28A O1A C23A C18A -179.9(4)
C21A C22A C23A O1A 177.2(5)
C24A C22A C23A O1A -2.7(8)
C21A C22A C23A C18A -1.2(8)
C24A C22A C23A C18A 178.9(5)
C19A C18A C23A O1A -176.5(5)
C1A C18A C23A O1A 5.8(7)
C19A C18A C23A C22A 2.0(8)
C1A C18A C23A C22A -175.7(5)
C23A C22A C24A C27A 0.4(7)
C21A C22A C24A C27A -179.5(5)
C23A C22A C24A C25A -120.2(6)
C21A C22A C24A C25A 59.9(7)
C23A C22A C24A C26A 119.9(6)
C21A C22A C24A C26A -60.0(7)
C22A C24A C27A C32A -179.4(5)
C25A C24A C27A C32A -59.3(7)
C26A C24A C27A C32A 60.8(7)
C22A C24A C27A C28A 3.0(7)
C25A C24A C27A C28A 123.2(6)
C26A C24A C27A C28A -116.7(6)
C23A O1A C28A C29A -179.8(4)
C23A O1A C28A C27A 2.0(7)
C32A C27A C28A O1A 178.0(5)
C24A C27A C28A O1A -4.4(8)
C32A C27A C28A C29A -0.2(8)
C24A C27A C28A C29A 177.4(5)
O1A C28A C29A C30A -177.8(4)
C27A C28A C29A C30A 0.4(8)
O1A C28A C29A C33A 4.9(7)
C27A C28A C29A C33A -176.9(5)
C28A C29A C30A C31A -0.6(8)
C33A C29A C30A C31A 176.9(5)
C29A C30A C31A C32A 0.6(8)
C30A C31A C32A C27A -0.3(9)
C28A C27A C32A C31A 0.1(8)
C24A C27A C32A C31A -177.5(5)
C30A C29A C33A C34A -117.7(5)
C28A C29A C33A C34A 59.7(7)
C30A C29A C33A C42A 59.2(6)
C28A C29A C33A C42A -123.5(5)
C42A C33A C34A N1A 2.7(8)
C29A C33A C34A N1A 179.2(4)
C42A C33A C34A C35A 178.4(5)
C29A C33A C34A C35A -5.0(8)
C37A N1A C34A C33A 173.9(5)
Cu1A N1A C34A C33A -43.1(5)
C37A N1A C34A C35A -2.6(5)
Cu1A N1A C34A C35A 140.5(3)
C33A C34A C35A C36A -173.7(5)
N1A C34A C35A C36A 2.5(6)
C34A C35A C36A C37A -1.5(6)
C34A N1A C37A C36A 1.7(6)
Cu1A N1A C37A C36A -128.8(4)
C34A N1A C37A C38A -173.2(5)
Cu1A N1A C37A C38A 56.3(7)
C35A C36A C37A N1A -0.1(6)
C35A C36A C37A C38A 174.5(5)
N1A C37A C38A C40A -18.5(7)
C36A C37A C38A C40A 167.4(5)
N1A C37A C38A C39A 101.0(6)
C36A C37A C38A C39A -73.0(7)
N1A C37A C38A C41A -139.7(5)
C36A C37A C38A C41A 46.3(7)
C45A N2A C42A C43A -0.5(5)
Cu1A N2A C42A C43A -164.5(3)
C45A N2A C42A C33A -179.3(5)
Cu1A N2A C42A C33A 16.8(6)
C34A C33A C42A N2A 14.4(8)
C29A C33A C42A N2A -162.2(4)
C34A C33A C42A C43A -164.1(5)
C29A C33A C42A C43A 19.4(7)
N2A C42A C43A C44A -0.3(6)
C33A C42A C43A C44A 178.4(5)
C42A C43A C44A C45A 0.9(6)
C42A N2A C45A C44A 1.1(6)
Cu1A N2A C45A C44A 159.1(4)
C42A N2A C45A C46A -175.1(4)
Cu1A N2A C45A C46A -17.1(8)
C43A C44A C45A N2A -1.3(6)
C43A C44A C45A C46A 174.7(5)
N2A C45A C46A C47A -150.3(5)
C44A C45A C46A C47A 34.1(7)
N2A C45A C46A C49A -29.9(7)
C44A C45A C46A C49A 154.5(5)
N2A C45A C46A C48A 89.3(6)
C44A C45A C46A C48A -86.3(7)
C56A P1A C50A C51A 166.7(4)
C62A P1A C50A C51A -84.5(4)
Cu1A P1A C50A C51A 39.6(4)
C56A P1A C50A C55A -17.7(5)
C62A P1A C50A C55A 91.2(4)
Cu1A P1A C50A C55A -144.7(4)
C55A C50A C51A C52A -2.0(8)
P1A C50A C51A C52A 173.8(4)
C50A C51A C52A C53A 1.1(8)
C51A C52A C53A C54A 0.8(9)
C52A C53A C54A C55A -1.8(8)
C53A C54A C55A C50A 0.9(8)
C51A C50A C55A C54A 1.0(7)
P1A C50A C55A C54A -174.6(4)
C62A P1A C56A C57A 176.3(4)
C50A P1A C56A C57A -76.1(4)
Cu1A P1A C56A C57A 43.5(4)
C62A P1A C56A C61A -5.2(5)
C50A P1A C56A C61A 102.3(5)
Cu1A P1A C56A C61A -138.0(4)
C61A C56A C57A C58A -0.4(8)
P1A C56A C57A C58A 178.1(4)
C56A C57A C58A C59A 1.0(8)
C57A C58A C59A C60A -0.2(9)
C58A C59A C60A C61A -1.2(10)
C57A C56A C61A C60A -1.0(8)
P1A C56A C61A C60A -179.4(5)
C59A C60A C61A C56A 1.8(10)
C56A P1A C62A C63A 105.6(5)
C50A P1A C62A C63A -1.9(5)
Cu1A P1A C62A C63A -120.2(4)
C56A P1A C62A C67A -78.5(5)
C50A P1A C62A C67A 174.0(4)
Cu1A P1A C62A C67A 55.7(5)
C67A C62A C63A C64A 1.0(9)
P1A C62A C63A C64A 176.9(5)
C62A C63A C64A C65A 1.9(10)
C63A C64A C65A C66A -2.9(10)
C64A C65A C66A C67A 0.8(10)
C65A C66A C67A C62A 2.2(10)
C63A C62A C67A C66A -3.1(9)
P1A C62A C67A C66A -179.2(5)
C80C P2A C68A C73A 106.0(10)
C74A P2A C68A C73A -10.5(6)
C80A P2A C68A C73A 95.2(6)
Cu2A P2A C68A C73A -142.3(5)
C80C P2A C68A C69A -70.9(9)
C74A P2A C68A C69A 172.6(5)
C80A P2A C68A C69A -81.7(6)
Cu2A P2A C68A C69A 40.8(5)
C73A C68A C69A C70A 0.5(10)
P2A C68A C69A C70A 177.6(6)
C68A C69A C70A C71A 1.3(11)
C69A C70A C71A C72A -1.7(12)
C70A C71A C72A C73A 0.4(13)
C69A C68A C73A C72A -1.8(11)
P2A C68A C73A C72A -178.7(6)
C71A C72A C73A C68A 1.4(13)
C80C P2A C74A C75A 162.2(7)
C68A P2A C74A C75A -84.0(5)
C80A P2A C74A C75A 172.8(5)
Cu2A P2A C74A C75A 47.5(5)
C80C P2A C74A C79A -13.1(8)
C68A P2A C74A C79A 100.7(5)
C80A P2A C74A C79A -2.6(6)
Cu2A P2A C74A C79A -127.8(5)
C79A C74A C75A C76A -3.7(9)
P2A C74A C75A C76A -179.2(5)
C74A C75A C76A C77A 4.6(11)
C75A C76A C77A C78A -3.3(12)
C76A C77A C78A C79A 1.2(12)
C75A C74A C79A C78A 1.5(9)
P2A C74A C79A C78A 176.8(5)
C77A C78A C79A C74A -0.3(11)
C68A P2A C80A C81A 150.4(4)
C74A P2A C80A C81A -101.3(4)
Cu2A P2A C80A C81A 26.1(5)
C68A P2A C80A C85A -29.8(6)
C74A P2A C80A C85A 78.5(6)
Cu2A P2A C80A C85A -154.1(5)
C85A C80A C81A C82A 0.0
P2A C80A C81A C82A 179.8(6)
C80A C81A C82A C83A 0.0
C81A C82A C83A C84A 0.0
C82A C83A C84A C85A 0.0
C83A C84A C85A C80A 0.0
C81A C80A C85A C84A 0.0
P2A C80A C85A C84A -179.8(7)
C68A P2A C80C C81C 173.7(9)
C74A P2A C80C C81C -72.7(10)
Cu2A P2A C80C C81C 51.7(10)
C68A P2A C80C C85C -2.6(15)
C74A P2A C80C C85C 110.9(12)
Cu2A P2A C80C C85C -124.6(12)
C85C C80C C81C C82C 0.0
P2A C80C C81C C82C -176.3(16)
C80C C81C C82C C83C 0.0
C81C C82C C83C C84C 0.0
C82C C83C C84C C85C 0.0
C83C C84C C85C C80C 0.0
C81C C80C C85C C84C 0.0
P2A C80C C85C C84C 176.4(16)
C5B N1B C2B C1B 179.0(4)
Cu1B N1B C2B C1B -16.5(6)
C5B N1B C2B C3B -0.7(5)
Cu1B N1B C2B C3B 163.8(3)
C10B C1B C2B N1B -13.5(8)
C18B C1B C2B N1B 163.3(4)
C10B C1B C2B C3B 166.1(5)
C18B C1B C2B C3B -17.1(7)
N1B C2B C3B C4B 1.1(6)
C1B C2B C3B C4B -178.6(5)
C2B C3B C4B C5B -1.1(6)
C2B N1B C5B C4B 0.0(5)
Cu1B N1B C5B C4B -159.4(4)
C2B N1B C5B C6B 176.7(4)
Cu1B N1B C5B C6B 17.3(7)
C3B C4B C5B N1B 0.7(6)
C3B C4B C5B C6B -175.8(5)
N1B C5B C6B C9B 28.6(6)
C4B C5B C6B C9B -155.3(5)
N1B C5B C6B C8B 148.6(5)
C4B C5B C6B C8B -35.4(7)
N1B C5B C6B C7B -92.6(6)
C4B C5B C6B C7B 83.5(6)
C2B C1B C10B N2B -5.3(7)
C18B C1B C10B N2B 178.0(4)
C2B C1B C10B C11B -178.5(5)
C18B C1B C10B C11B 4.8(7)
C13B N2B C10B C1B -171.8(4)
Cu1B N2B C10B C1B 45.9(5)
C13B N2B C10B C11B 2.6(5)
Cu1B N2B C10B C11B -139.7(3)
C1B C10B C11B C12B 171.7(5)
N2B C10B C11B C12B -2.4(6)
C10B C11B C12B C13B 1.2(6)
C10B N2B C13B C12B -1.9(5)
Cu1B N2B C13B C12B 127.9(4)
C10B N2B C13B C14B 172.7(4)
Cu1B N2B C13B C14B -57.6(6)
C11B C12B C13B N2B 0.5(6)
C11B C12B C13B C14B -173.8(5)
N2B C13B C14B C17B -170.4(5)
C12B C13B C14B C17B 3.2(8)
N2B C13B C14B C15D 20.0(13)
C12B C13B C14B C15D -166.3(13)
N2B C13B C14B C16D -108.2(11)
C12B C13B C14B C16D 65.4(12)
N2B C13B C14B C15B 65.7(7)
C12B C13B C14B C15B -120.7(6)
N2B C13B C14B C16B -51.8(7)
C12B C13B C14B C16B 121.9(6)
N2B C13B C14B C17D 140.3(12)
C12B C13B C14B C17D -46.1(13)
C10B C1B C18B C19B 124.5(5)
C2B C1B C18B C19B -52.5(6)
C10B C1B C18B C23B -55.4(7)
C2B C1B C18B C23B 127.5(5)
C23B C18B C19B C20B -0.1(7)
C1B C18B C19B C20B -180.0(4)
C18B C19B C20B C21B 1.5(7)
C19B C20B C21B C22B -1.7(8)
C20B C21B C22B C23B 0.3(7)
C20B C21B C22B C24B 178.4(5)
C28B O1B C23B C22B 0.7(7)
C28B O1B C23B C18B -177.5(4)
C21B C22B C23B O1B -176.9(4)
C24B C22B C23B O1B 5.1(7)
C21B C22B C23B C18B 1.3(7)
C24B C22B C23B C18B -176.8(5)
C19B C18B C23B O1B 176.9(4)
C1B C18B C23B O1B -3.2(7)
C19B C18B C23B C22B -1.4(7)
C1B C18B C23B C22B 178.6(4)
C21B C22B C24B C27B 175.7(4)
C23B C22B C24B C27B -6.3(7)
C21B C22B C24B C25B -63.3(6)
C23B C22B C24B C25B 114.7(5)
C21B C22B C24B C26B 56.1(6)
C23B C22B C24B C26B -125.9(5)
C22B C24B C27B C32B -178.1(5)
C25B C24B C27B C32B 61.2(6)
C26B C24B C27B C32B -57.9(6)
C22B C24B C27B C28B 2.5(7)
C25B C24B C27B C28B -118.2(5)
C26B C24B C27B C28B 122.7(5)
C23B O1B C28B C27B -4.8(7)
C23B O1B C28B C29B 177.0(4)
C32B C27B C28B O1B -176.6(5)
C24B C27B C28B O1B 2.9(8)
C32B C27B C28B C29B 1.5(7)
C24B C27B C28B C29B -179.1(5)
O1B C28B C29B C30B 176.6(4)
C27B C28B C29B C30B -1.6(7)
O1B C28B C29B C33B -5.7(7)
C27B C28B C29B C33B 176.1(5)
C28B C29B C30B C31B -0.5(8)
C33B C29B C30B C31B -178.3(5)
C29B C30B C31B C32B 2.5(8)
C30B C31B C32B C27B -2.7(8)
C28B C27B C32B C31B 0.7(8)
C24B C27B C32B C31B -178.8(5)
C30B C29B C33B C42B 119.0(5)
C28B C29B C33B C42B -58.6(7)
C30B C29B C33B C34B -57.1(6)
C28B C29B C33B C34B 125.2(5)
C37B N4B C34B C35B 0.0(6)
Cu2B N4B C34B C35B 164.8(4)
C37B N4B C34B C33B 178.9(5)
Cu2B N4B C34B C33B -16.3(6)
C42B C33B C34B N4B -13.7(8)
C29B C33B C34B N4B 162.1(5)
C42B C33B C34B C35B 165.1(5)
C29B C33B C34B C35B -19.1(8)
N4B C34B C35B C36B 0.6(6)
C33B C34B C35B C36B -178.3(5)
C34B C35B C36B C37B -1.0(7)
C34B N4B C37B C36B -0.6(6)
Cu2B N4B C37B C36B -160.0(4)
C34B N4B C37B C38B 174.9(5)
Cu2B N4B C37B C38B 15.5(9)
C35B C36B C37B N4B 1.0(7)
C35B C36B C37B C38B -174.0(6)
N4B C37B C38B C41B -85.7(7)
C36B C37B C38B C41B 88.9(8)
N4B C37B C38B C40B 36.0(8)
C36B C37B C38B C40B -149.4(7)
N4B C37B C38B C39B 155.8(6)
C36B C37B C38B C39B -29.7(9)
C34B C33B C42B N3B -4.9(8)
C29B C33B C42B N3B 179.3(4)
C34B C33B C42B C43B -177.7(5)
C29B C33B C42B C43B 6.6(8)
C45B N3B C42B C33B -171.2(5)
Cu2B N3B C42B C33B 44.6(5)
C45B N3B C42B C43B 2.8(6)
Cu2B N3B C42B C43B -141.4(3)
C33B C42B C43B C44B 170.7(5)
N3B C42B C43B C44B -2.9(6)
C42B C43B C44B C45B 1.8(6)
C42B N3B C45B C44B -1.7(6)
Cu2B N3B C45B C44B 129.5(4)
C42B N3B C45B C46B 173.7(5)
Cu2B N3B C45B C46B -55.1(7)
C43B C44B C45B N3B -0.1(6)
C43B C44B C45B C46B -175.2(5)
N3B C45B C46B C47B -107.6(6)
C44B C45B C46B C47B 67.0(7)
N3B C45B C46B C49B 15.5(8)
C44B C45B C46B C49B -169.9(6)
N3B C45B C46B C49D 55.8(18)
C44B C45B C46B C49D -129.6(18)
N3B C45B C46B C48D -156.7(15)
C44B C45B C46B C48D 17.9(16)
N3B C45B C46B C48B 134.3(5)
C44B C45B C46B C48B -51.1(7)
N3B C45B C46B C47D -54.8(14)
C44B C45B C46B C47D 119.8(14)
C62B P1B C50B C55B -163.0(5)
C56B P1B C50B C55B 89.0(5)
Cu1B P1B C50B C55B -35.4(5)
C62B P1B C50B C51B 18.8(5)
C56B P1B C50B C51B -89.1(5)
Cu1B P1B C50B C51B 146.4(4)
C55B C50B C51B C52B 0.1(8)
P1B C50B C51B C52B 178.3(4)
C50B C51B C52B C53B -2.2(9)
C51B C52B C53B C54B 1.7(10)
C52B C53B C54B C55B 0.7(11)
C51B C50B C55B C54B 2.3(9)
P1B C50B C55B C54B -176.0(5)
C53B C54B C55B C50B -2.8(11)
C62B P1B C56B C57B -103.2(5)
C50B P1B C56B C57B 2.7(5)
Cu1B P1B C56B C57B 122.7(4)
C62B P1B C56B C61B 79.8(4)
C50B P1B C56B C61B -174.2(4)
Cu1B P1B C56B C61B -54.3(4)
C61B C56B C57B C58B -0.8(8)
P1B C56B C57B C58B -177.7(4)
C56B C57B C58B C59B -0.1(9)
C57B C58B C59B C60B 0.4(9)
C58B C59B C60B C61B 0.2(9)
C59B C60B C61B C56B -1.1(8)
C57B C56B C61B C60B 1.4(8)
P1B C56B C61B C60B 178.5(4)
C50B P1B C62B C63B -96.5(5)
C56B P1B C62B C63B 11.2(5)
Cu1B P1B C62B C63B 143.1(4)
C50B P1B C62B C67B 80.0(4)
C56B P1B C62B C67B -172.3(4)
Cu1B P1B C62B C67B -40.4(5)
C67B C62B C63B C64B -1.3(8)
P1B C62B C63B C64B 175.1(5)
C62B C63B C64B C65B -0.3(9)
C63B C64B C65B C66B 1.7(10)
C64B C65B C66B C67B -1.3(9)
C65B C66B C67B C62B -0.4(9)
C63B C62B C67B C66B 1.6(8)
P1B C62B C67B C66B -175.0(4)
C74B P2B C68B C69B -116.0(5)
C80B P2B C68B C69B -6.4(6)
Cu2B P2B C68B C69B 126.1(5)
C74B P2B C68B C73B 68.0(5)
C80B P2B C68B C73B 177.6(5)
Cu2B P2B C68B C73B -50.0(5)
C73B C68B C69B C70B 0.0(9)
P2B C68B C69B C70B -176.0(5)
C68B C69B C70B C71B -0.2(10)
C69B C70B C71B C72B 0.1(11)
C70B C71B C72B C73B 0.3(11)
C71B C72B C73B C68B -0.6(10)
C69B C68B C73B C72B 0.4(9)
P2B C68B C73B C72B 176.7(5)
C68B P2B C74B C75B -152.9(5)
C80B P2B C74B C75B 97.8(5)
Cu2B P2B C74B C75B -31.4(5)
C68B P2B C74B C79B 27.0(5)
C80B P2B C74B C79B -82.4(5)
Cu2B P2B C74B C79B 148.4(4)
C79B C74B C75B C76B 0.5(9)
P2B C74B C75B C76B -179.7(5)
C74B C75B C76B C77B -0.1(10)
C75B C76B C77B C78B -0.5(11)
C76B C77B C78B C79B 0.8(11)
C77B C78B C79B C74B -0.4(10)
C75B C74B C79B C78B -0.2(9)
P2B C74B C79B C78B 180.0(5)
C68B P2B C80B C81B 95.4(5)
C74B P2B C80B C81B -156.6(5)
Cu2B P2B C80B C81B -33.9(6)
C68B P2B C80B C85B -85.9(6)
C74B P2B C80B C85B 22.1(6)
Cu2B P2B C80B C85B 144.8(5)
C85B C80B C81B C82B 0.1(11)
P2B C80B C81B C82B 178.9(6)
C80B C81B C82B C83B -0.3(13)
C81B C82B C83B C84B -0.4(11)
C82B C83B C84B C85B 1.3(11)
C81B C80B C85B C84B 0.8(10)
P2B C80B C85B C84B -177.9(6)
C83B C84B C85B C80B -1.6(12)
C6S C1S C2S C3S 0.0
C1S C2S C3S C4S 0.0
C2S C3S C4S C5S 0.0
C3S C4S C5S C6S 0.0
C4S C5S C6S C1S 0.0
C2S C1S C6S C5S 0.0
C6T C1T C2T C3T 0.0
C1T C2T C3T C4T 0.0
C2T C3T C4T C5T 0.0
C3T C4T C5T C6T 0.0
C4T C5T C6T C1T 0.0
C2T C1T C6T C5T 0.0
C16S C11S C12S C13S 0.0
C11S C12S C13S C14S 0.0
C12S C13S C14S C15S 0.0
C13S C14S C15S C16S 0.0
C14S C15S C16S C17S -175.9(18)
C14S C15S C16S C11S 0.0
C12S C11S C16S C17S 176.1(17)
C12S C11S C16S C15S 0.0
C26S C21S C22S C23S 0.0
C21S C22S C23S C24S 0.0
C22S C23S C24S C25S 0.0
C23S C24S C25S C26S 0.0
C24S C25S C26S C21S 0.0
C24S C25S C26S C27S 176.1(12)
C22S C21S C26S C25S 0.0
C22S C21S C26S C27S -176.4(11)
C26T C21T C22T C23T 0.0
C21T C22T C23T C24T 0.0
C22T C23T C24T C25T 0.0
C23T C24T C25T C26T 0.0
C24T C25T C26T C21T 0.0
C24T C25T C26T C27T 174(7)
C22T C21T C26T C25T 0.0
C22T C21T C26T C27T -175(5)
C36S C31S C32S C33S 0.0
C31S C32S C33S C34S 0.0
C32S C33S C34S C35S 0.0
C33S C34S C35S C36S 0.0
C34S C35S C36S C31S 0.0
C34S C35S C36S C37S 177.7(18)
C32S C31S C36S C35S 0.0
C32S C31S C36S C37S -177.8(17)
C36T C31T C32T C33T 0.0
C31T C32T C33T C34T 0.0
C32T C33T C34T C35T 0.0
C33T C34T C35T C36T 0.0
C34T C35T C36T C31T 0.0
C34T C35T C36T C37T -176(2)
C32T C31T C36T C35T 0.0
C32T C31T C36T C37T 176(2)
